data_7245612
loop_
_publ_author_name
'Hu, Cong'
'Li, Ying-Yu'
'Qiu, Qi-Ming'
'Han, Hong-Liang'
'Gu, Chao-Yue'
'Yang, Yu-Ping'
'Dai, Li-Xiong'
'Jin, Qiong-Hua'

_publ_section_title
;
 Efficient dye degradation and THz spectra of {PMo12} based rare earth
 phosphine oxide complexes
;
_journal_name_full CrystEngComm
_journal_paper_doi 10.1039/D2CE00989G
_journal_year 2022
_chemical_formula_sum 'C44 H102 Mo12 N2 O68 P9 Pr'
_chemical_formula_weight 3318.20
_space_group_IT_number 2
_space_group_name_Hall '-P 1'
_space_group_name_H-M_alt 'P -1'
_symmetry_cell_setting triclinic
_symmetry_space_group_name_H-M 'P -1'
_atom_sites_solution_hydrogens geom
_atom_sites_solution_primary direct
_atom_sites_solution_secondary difmap
_audit_creation_method SHELXL-97
_audit_update_record
;
2022-06-15 deposited with the CCDC.	2022-08-26 downloaded from the CCDC.
;
_cell_angle_alpha 100.421(3)
_cell_angle_beta 95.337(2)
_cell_angle_gamma 114.467(5)
_cell_formula_units_Z 2
_cell_length_a 13.7418(14)
_cell_length_b 14.6780(15)
_cell_length_c 27.787(3)
_cell_measurement_reflns_used 5639
_cell_measurement_temperature 293(2)
_cell_measurement_theta_max 26.299
_cell_measurement_theta_min 2.332
_cell_volume 4928.2(9)
_computing_structure_refinement 'SHELXL-97 (Sheldrick, 1997)'
_computing_structure_solution 'SHELXS-97 (Sheldrick, 1990)'
_diffrn_ambient_temperature 293(2)
_diffrn_measured_fraction_theta_full 0.967
_diffrn_measured_fraction_theta_max 0.967
_diffrn_measurement_device_type 'CCD area detector'
_diffrn_measurement_method 'phi and omega scans'
_diffrn_radiation_monochromator graphite
_diffrn_radiation_source 'fine-focus sealed tube'
_diffrn_radiation_type MoK\a
_diffrn_radiation_wavelength 0.71073
_diffrn_reflns_av_R_equivalents 0.0612
_diffrn_reflns_av_sigmaI/netI 0.1570
_diffrn_reflns_limit_h_max 10
_diffrn_reflns_limit_h_min -16
_diffrn_reflns_limit_k_max 17
_diffrn_reflns_limit_k_min -17
_diffrn_reflns_limit_l_max 30
_diffrn_reflns_limit_l_min -33
_diffrn_reflns_number 24370
_diffrn_reflns_theta_full 25.02
_diffrn_reflns_theta_max 25.02
_diffrn_reflns_theta_min 2.03
_exptl_absorpt_coefficient_mu 2.208
_exptl_absorpt_correction_T_max 0.7330
_exptl_absorpt_correction_T_min 0.4574
_exptl_absorpt_correction_type multi-scan
_exptl_absorpt_process_details sadabs
_exptl_crystal_colour yellow
_exptl_crystal_density_diffrn 2.236
_exptl_crystal_density_method 'not measured'
_exptl_crystal_description block
_exptl_crystal_F_000 3244
_exptl_crystal_size_max 0.42
_exptl_crystal_size_mid 0.40
_exptl_crystal_size_min 0.15
_refine_diff_density_max 2.838
_refine_diff_density_min -2.573
_refine_diff_density_rms 0.230
_refine_ls_extinction_method none
_refine_ls_goodness_of_fit_ref 1.216
_refine_ls_hydrogen_treatment mixed
_refine_ls_matrix_type full
_refine_ls_number_parameters 1228
_refine_ls_number_reflns 16840
_refine_ls_number_restraints 2494
_refine_ls_restrained_S_all 1.190
_refine_ls_R_factor_all 0.1991
_refine_ls_R_factor_gt 0.0972
_refine_ls_shift/su_max 0.001
_refine_ls_shift/su_mean 0.000
_refine_ls_structure_factor_coef Fsqd
_refine_ls_weighting_details 'calc w=1/[\s^2^(Fo^2^)+(0.0848P)^2^+0.0000P] where P=(Fo^2^+2Fc^2^)/3'
_refine_ls_weighting_scheme calc
_refine_ls_wR_factor_gt 0.2319
_refine_ls_wR_factor_ref 0.2679
_reflns_number_gt 7689
_reflns_number_total 16840
_reflns_threshold_expression >2sigma(I)
_cod_data_source_file d2ce00989g2.cif
_cod_data_source_block 210501f
_cod_depositor_comments
;
The following automatic conversions were performed:

data item '_symmetry_cell_setting' value 'Triclinic' was changed to
'triclinic' in accordance with the
/home/data/users/saulius/crontab/automatic-downloads/rss-feeds/RSC/lib/dictionaries/cif_core.dic
dictionary named 'cif_core.dic' version 2.4.2 last updated on
2011-04-26.

Automatic conversion script
Id: cif_fix_values 7556 2019-12-06 15:28:31Z antanas 
;
_cod_original_cell_volume 4928.1(9)
_cod_original_sg_symbol_H-M P-1
_cod_database_code 7245612

loop_
_symmetry_equiv_pos_as_xyz
'x, y, z'
'-x, -y, -z'

loop_
_atom_site_label
_atom_site_type_symbol
_atom_site_fract_x
_atom_site_fract_y
_atom_site_fract_z
_atom_site_U_iso_or_equiv
_atom_site_adp_type
_atom_site_occupancy
_atom_site_symmetry_multiplicity
_atom_site_calc_flag
_atom_site_refinement_flags
_atom_site_disorder_assembly
_atom_site_disorder_group
Pr1 Pr 0.75494(8) 0.50195(8) 0.24919(3) 0.0442(3) Uani 1 1 d . . .
Mo1 Mo 0.65156(14) 0.97271(14) 0.60102(6) 0.0564(5) Uani 1 1 d U . .
Mo2 Mo 0.69732(15) 1.22045(13) 0.58724(6) 0.0565(5) Uani 1 1 d . . .
Mo3 Mo 0.45449(14) 1.06249(13) 0.62161(6) 0.0506(5) Uani 1 1 d U . .
Mo4 Mo 0.27146(13) 0.82767(13) 0.53799(6) 0.0537(5) Uani 1 1 d U . .
Mo5 Mo 0.47560(15) 0.75522(12) 0.50625(6) 0.0560(5) Uani 1 1 d U . .
Mo6 Mo 0.71634(13) 0.93757(13) 0.48114(6) 0.0516(4) Uani 1 1 d U . .
Mo7 Mo 0.75252(17) 0.80302(14) 1.01027(7) 0.0694(6) Uani 1 1 d U . .
Mo8 Mo 0.9837(2) 0.75834(14) 1.00720(7) 0.0801(7) Uani 1 1 d . . .
Mo9 Mo 0.8554(2) 0.78439(14) 0.89885(6) 0.0791(7) Uani 1 1 d U . .
Mo10 Mo 0.8739(2) 1.02788(15) 0.89099(6) 0.0789(7) Uani 1 1 d U . .
Mo11 Mo 0.76797(17) 1.04401(16) 1.00073(7) 0.0732(6) Uani 1 1 d U . .
Mo12 Mo 0.89665(18) 1.02114(16) 1.10988(6) 0.0729(6) Uani 1 1 d U . .
N1 N 0.887(3) 0.762(2) 0.6218(11) 0.199(13) Uani 1 1 d DU . .
N2 N 0.630(2) 0.221(3) 0.8879(11) 0.198(13) Uani 1 1 d DU . .
O1 O 0.5669(9) 0.9457(8) 0.5162(4) 0.0474(11) Uani 1 1 d U . .
O2 O 0.5821(12) 1.1121(11) 0.5079(5) 0.083(3) Uani 1 1 d U . .
O3 O 0.4142(9) 0.9875(9) 0.5320(4) 0.0535(16) Uani 1 1 d U . .
O4 O 0.4529(11) 0.9570(11) 0.4455(4) 0.069(2) Uani 1 1 d U . .
O5 O 0.7267(10) 1.1211(9) 0.6054(4) 0.061(3) Uani 1 1 d U . .
O6 O 0.5501(10) 0.9972(10) 0.6309(5) 0.064(3) Uani 1 1 d U . .
O7 O 0.5576(11) 0.8405(10) 0.5700(5) 0.078(3) Uani 1 1 d U . .
O8 O 0.7365(11) 0.9698(10) 0.5486(5) 0.082(3) Uani 1 1 d U . .
O9 O 0.7282(10) 0.9630(11) 0.6464(5) 0.079(4) Uani 1 1 d U . .
O10 O 0.5780(10) 1.1806(9) 0.6219(5) 0.063(3) Uani 1 1 d U . .
O11 O 0.7830(11) 1.3213(10) 0.6272(5) 0.085(5) Uani 1 1 d U . .
O12 O 0.3493(10) 0.9202(10) 0.5973(5) 0.069(3) Uani 1 1 d U . .
O13 O 0.3654(10) 1.0973(10) 0.5875(5) 0.070(3) Uani 1 1 d U . .
O14 O 0.4330(13) 1.0867(11) 0.6783(5) 0.086(4) Uani 1 1 d U . .
O15 O 0.3570(10) 0.7614(10) 0.5384(4) 0.067(3) Uani 1 1 d U . .
O16 O 0.2349(11) 0.7765(11) 0.4657(5) 0.074(3) Uani 1 1 d U . .
O17 O 0.1644(11) 0.7494(11) 0.5552(5) 0.084(4) Uani 1 1 d U . .
O18 O 0.5989(12) 0.8036(11) 0.4815(5) 0.084(3) Uani 1 1 d U . .
O19 O 0.3894(11) 0.7244(11) 0.4456(5) 0.077(3) Uani 1 1 d U . .
O20 O 0.4662(11) 0.6416(9) 0.5125(5) 0.070(3) Uani 1 1 d U . .
O21 O 0.7730(11) 1.0716(10) 0.4768(5) 0.073(3) Uani 1 1 d U . .
O22 O 0.8123(11) 0.9037(10) 0.4704(5) 0.067(3) Uani 1 1 d U . .
O23 O 0.9190(11) 0.8866(10) 0.9847(4) 0.075(3) Uani 1 1 d U . .
O24 O 0.9321(11) 1.0495(11) 0.9781(4) 0.0701(18) Uani 1 1 d U . .
O25 O 1.0199(11) 1.0337(11) 1.0565(4) 0.074(2) Uani 1 1 d U . .
O26 O 1.0981(12) 1.0263(11) 0.9791(5) 0.080(3) Uani 1 1 d U . .
O27 O 0.8487(13) 0.7463(11) 1.0230(5) 0.086(3) Uani 1 1 d U . .
O28 O 0.7533(12) 0.7649(11) 0.9404(5) 0.083(3) Uani 1 1 d U . .
O29 O 0.7077(11) 0.9003(10) 0.9948(5) 0.073(3) Uani 1 1 d U . .
O30 O 0.8018(11) 0.8853(10) 1.0751(5) 0.072(3) Uani 1 1 d U . .
O31 O 0.6357(14) 0.7094(12) 1.0140(6) 0.107(5) Uani 1 1 d U . .
O32 O 0.9271(13) 0.7358(11) 0.9404(5) 0.090(4) Uani 1 1 d U . .
O33 O 0.9777(13) 0.6455(10) 1.0128(5) 0.085(4) Uani 1 1 d U . .
O34 O 0.8202(12) 0.8834(11) 0.8804(5) 0.083(3) Uani 1 1 d U . .
O35 O 0.7876(12) 0.6827(10) 0.8534(5) 0.092(5) Uani 1 1 d U . .
O36 O 0.7722(13) 1.0165(11) 0.9327(5) 0.099(4) Uani 1 1 d U . .
O37 O 0.9599(13) 1.1655(12) 0.9269(5) 0.098(4) Uani 1 1 d U . .
O38 O 0.8144(13) 1.0384(12) 0.8392(5) 0.092(5) Uani 1 1 d U . .
O39 O 0.8158(12) 1.0628(11) 1.0699(5) 0.083(3) Uani 1 1 d U . .
O40 O 0.8767(14) 1.1770(12) 1.0083(5) 0.103(4) Uani 1 1 d U . .
O41 O 0.6585(12) 1.0629(12) 1.0017(6) 0.096(5) Uani 1 1 d U . .
O42 O 0.9952(13) 0.9696(11) 1.1272(5) 0.090(4) Uani 1 1 d U . .
O43 O 1.0102(13) 1.1523(11) 1.1225(5) 0.090(4) Uani 1 1 d U . .
O44 O 0.8460(15) 1.0302(12) 1.1602(5) 0.112(5) Uani 1 1 d U . .
O45 O 0.6160(13) 0.3424(11) 0.2593(5) 0.091(3) Uani 1 1 d U . .
O46 O 0.7991(11) 0.5188(11) 0.3379(5) 0.077(3) Uani 1 1 d U . .
O47 O 0.6147(10) 0.5392(10) 0.2794(5) 0.072(3) Uani 1 1 d U . .
O48 O 0.8494(11) 0.6890(11) 0.2876(5) 0.075(3) Uani 1 1 d U . .
O49 O 0.6923(11) 0.5716(11) 0.1881(5) 0.077(3) Uani 1 1 d U . .
O50 O 0.9129(11) 0.5711(11) 0.2110(5) 0.072(3) Uani 1 1 d U . .
O51 O 0.7010(12) 0.3831(11) 0.1686(5) 0.077(3) Uani 1 1 d U . .
O52 O 0.8561(12) 0.4022(11) 0.2599(5) 0.082(3) Uani 1 1 d U . .
O53 O 0.5637(16) 0.1653(14) 0.2516(6) 0.126(5) Uani 1 1 d DU . .
O54 O 0.4552(18) 0.2485(15) 0.2885(7) 0.134(5) Uani 1 1 d DU . .
O55 O 0.8664(13) 0.4635(12) 0.4078(5) 0.092(4) Uani 1 1 d DU . .
O56 O 0.7621(12) 0.5643(11) 0.4204(4) 0.075(3) Uani 1 1 d DU . .
O57 O 0.5154(11) 0.5285(11) 0.3494(5) 0.079(3) Uani 1 1 d DU . .
O58 O 0.4950(13) 0.6307(13) 0.2896(6) 0.103(4) Uani 1 1 d DU . .
O59 O 0.9375(12) 0.8307(12) 0.3652(6) 0.092(4) Uani 1 1 d DU . .
O60 O 0.9007(12) 0.8674(12) 0.2844(6) 0.092(4) Uani 1 1 d DU . .
O61 O 0.6769(13) 0.7298(13) 0.1884(6) 0.101(4) Uani 1 1 d DU . .
O62 O 0.6435(15) 0.6016(14) 0.1071(7) 0.122(5) Uani 1 1 d DU . .
O63 O 1.0697(13) 0.7301(12) 0.2062(6) 0.094(4) Uani 1 1 d DU . .
O64 O 1.0186(12) 0.5610(11) 0.1476(5) 0.089(3) Uani 1 1 d DU . .
O65 O 0.7568(13) 0.3868(11) 0.0879(5) 0.091(4) Uani 1 1 d DU . .
O66 O 0.6261(15) 0.2193(13) 0.1011(6) 0.102(4) Uani 1 1 d DU . .
O67 O 0.9925(16) 0.3421(15) 0.2415(7) 0.127(5) Uani 1 1 d DU . .
O68 O 0.8444(14) 0.2493(13) 0.2829(6) 0.112(4) Uani 1 1 d DU . .
P1 P 0.5000 1.0000 0.5000 0.0377(8) Uani 1 2 d SU . .
P2 P 1.0000 1.0000 1.0000 0.0511(9) Uani 1 2 d SU . .
P3 P 0.5629(6) 0.2645(5) 0.2834(2) 0.089(2) Uani 1 1 d . . .
P4 P 0.7801(5) 0.4842(4) 0.38375(18) 0.0594(15) Uani 1 1 d . . .
P5 P 0.5756(4) 0.5969(4) 0.31483(19) 0.0579(14) Uani 1 1 d . . .
P6 P 0.8596(5) 0.7871(4) 0.3142(2) 0.0599(14) Uani 1 1 d . . .
P7 P 0.7057(5) 0.6424(6) 0.1568(2) 0.0808(19) Uani 1 1 d . . .
P8 P 0.9736(4) 0.6285(4) 0.1780(2) 0.0597(15) Uani 1 1 d . . .
P9 P 0.7215(6) 0.3213(5) 0.1276(2) 0.0766(18) Uani 1 1 d . . .
P10 P 0.8819(6) 0.3187(6) 0.2435(2) 0.084(2) Uani 1 1 d . . .
C1 C 0.644(2) 0.2713(17) 0.3431(8) 0.112(5) Uani 1 1 d DU . .
H1A H 0.6063 0.2120 0.3564 0.134 Uiso 1 1 calc R . .
H1B H 0.7152 0.2764 0.3388 0.134 Uiso 1 1 calc R . .
C2 C 0.653(2) 0.3692(16) 0.3760(8) 0.099(5) Uani 1 1 d DU . .
H2A H 0.6413 0.3573 0.4087 0.119 Uiso 1 1 calc R . .
H2B H 0.5939 0.3830 0.3624 0.119 Uiso 1 1 calc R . .
C3 C 0.509(2) 0.0678(15) 0.2633(9) 0.135(7) Uani 1 1 d DU . .
H3A H 0.4503 0.0667 0.2802 0.161 Uiso 1 1 calc R . .
H3B H 0.5600 0.0561 0.2853 0.161 Uiso 1 1 calc R . .
C4 C 0.465(3) -0.015(2) 0.2154(10) 0.184(13) Uani 1 1 d DU . .
H4A H 0.3954 -0.0231 0.2010 0.276 Uiso 1 1 calc R . .
H4B H 0.4583 -0.0795 0.2223 0.276 Uiso 1 1 calc R . .
H4C H 0.5144 0.0034 0.1926 0.276 Uiso 1 1 calc R . .
C5 C 0.380(2) 0.263(2) 0.2555(11) 0.141(7) Uani 1 1 d DU . .
H5A H 0.3850 0.2353 0.2218 0.170 Uiso 1 1 calc R . .
H5B H 0.4053 0.3365 0.2597 0.170 Uiso 1 1 calc R . .
C6 C 0.260(2) 0.217(2) 0.2595(13) 0.220(15) Uani 1 1 d DU . .
H6A H 0.2458 0.1645 0.2779 0.329 Uiso 1 1 calc R . .
H6B H 0.2164 0.1864 0.2267 0.329 Uiso 1 1 calc R . .
H6C H 0.2436 0.2699 0.2764 0.329 Uiso 1 1 calc RD . .
C7 C 0.9777(14) 0.513(2) 0.4035(9) 0.112(6) Uani 1 1 d DU . .
H7A H 1.0035 0.5871 0.4165 0.135 Uiso 1 1 calc R . .
H7B H 0.9814 0.5022 0.3684 0.135 Uiso 1 1 calc R . .
C8 C 1.0561(19) 0.481(2) 0.4295(10) 0.129(9) Uani 1 1 d DU . .
H8A H 1.0904 0.5271 0.4617 0.194 Uiso 1 1 calc R . .
H8B H 1.1106 0.4830 0.4099 0.194 Uiso 1 1 calc R . .
H8C H 1.0167 0.4120 0.4332 0.194 Uiso 1 1 calc R . .
C9 C 0.7683(19) 0.5692(18) 0.4728(5) 0.089(5) Uani 1 1 d DU . .
H9A H 0.8436 0.6036 0.4900 0.107 Uiso 1 1 calc R . .
H9B H 0.7349 0.5005 0.4785 0.107 Uiso 1 1 calc R . .
C10 C 0.707(2) 0.6303(19) 0.4911(9) 0.123(8) Uani 1 1 d DU . .
H10A H 0.7188 0.6833 0.4734 0.185 Uiso 1 1 calc R . .
H10B H 0.7332 0.6613 0.5261 0.185 Uiso 1 1 calc R . .
H10C H 0.6308 0.5850 0.4854 0.185 Uiso 1 1 calc R . .
C11 C 0.6739(17) 0.7116(14) 0.3540(7) 0.074(4) Uani 1 1 d DU . .
H11A H 0.6390 0.7406 0.3768 0.089 Uiso 1 1 calc R . .
H11B H 0.7250 0.6966 0.3737 0.089 Uiso 1 1 calc R . .
C12 C 0.7368(17) 0.7918(16) 0.3263(8) 0.088(4) Uani 1 1 d DU . .
H12A H 0.7538 0.8600 0.3460 0.105 Uiso 1 1 calc R . .
H12B H 0.6910 0.7804 0.2950 0.105 Uiso 1 1 calc R . .
C13 C 0.4594(17) 0.5650(15) 0.3835(7) 0.091(5) Uani 1 1 d DU . .
H13A H 0.4203 0.5968 0.3676 0.109 Uiso 1 1 calc R . .
H13B H 0.5105 0.6153 0.4126 0.109 Uiso 1 1 calc R . .
C14 C 0.381(2) 0.4703(16) 0.3981(8) 0.123(9) Uani 1 1 d DU . .
H14A H 0.3343 0.4194 0.3687 0.184 Uiso 1 1 calc R . .
H14B H 0.3373 0.4892 0.4192 0.184 Uiso 1 1 calc R . .
H14C H 0.4210 0.4423 0.4157 0.184 Uiso 1 1 calc R . .
C15 C 0.436(2) 0.575(2) 0.2400(7) 0.126(6) Uani 1 1 d DU . .
H15A H 0.3787 0.5082 0.2399 0.152 Uiso 1 1 calc R . .
H15B H 0.4841 0.5651 0.2184 0.152 Uiso 1 1 calc R . .
C16 C 0.388(3) 0.644(2) 0.2233(13) 0.182(11) Uani 1 1 d DU . .
H16A H 0.3790 0.6331 0.1877 0.273 Uiso 1 1 calc R . .
H16B H 0.4370 0.7152 0.2385 0.273 Uiso 1 1 calc R . .
H16C H 0.3191 0.6277 0.2332 0.273 Uiso 1 1 calc R . .
C17 C 1.0031(17) 0.7879(17) 0.3862(7) 0.085(5) Uani 1 1 d DU . .
H17A H 1.0773 0.8217 0.3810 0.103 Uiso 1 1 calc R . .
H17B H 0.9738 0.7146 0.3713 0.103 Uiso 1 1 calc R . .
C18 C 0.9988(18) 0.8076(18) 0.4416(7) 0.093(6) Uani 1 1 d DU . .
H18A H 0.9526 0.8410 0.4480 0.139 Uiso 1 1 calc R . .
H18B H 1.0708 0.8511 0.4605 0.139 Uiso 1 1 calc R . .
H18C H 0.9702 0.7432 0.4511 0.139 Uiso 1 1 calc R . .
C19 C 1.0118(14) 0.9215(17) 0.2809(9) 0.108(5) Uani 1 1 d DU . .
H19A H 1.0368 0.8737 0.2641 0.130 Uiso 1 1 calc R . .
H19B H 1.0560 0.9540 0.3141 0.130 Uiso 1 1 calc R . .
C20 C 1.024(2) 1.0029(18) 0.2522(9) 0.114(8) Uani 1 1 d DU . .
H20A H 0.9726 0.9720 0.2214 0.172 Uiso 1 1 calc R . .
H20B H 1.0965 1.0320 0.2454 0.172 Uiso 1 1 calc R . .
H20C H 1.0109 1.0563 0.2716 0.172 Uiso 1 1 calc R . .
C21 C 0.8423(19) 0.7255(18) 0.1528(9) 0.098(5) Uani 1 1 d DU . .
H21A H 0.8418 0.7693 0.1305 0.117 Uiso 1 1 calc R . .
H21B H 0.8825 0.7693 0.1854 0.117 Uiso 1 1 calc R . .
C22 C 0.895(2) 0.6576(18) 0.1330(8) 0.096(5) Uani 1 1 d DU . .
H22A H 0.9425 0.6907 0.1112 0.115 Uiso 1 1 calc R . .
H22B H 0.8384 0.5929 0.1126 0.115 Uiso 1 1 calc R . .
C23 C 0.665(2) 0.7993(18) 0.1615(9) 0.121(6) Uani 1 1 d DU . .
H23A H 0.6054 0.7646 0.1332 0.145 Uiso 1 1 calc R . .
H23B H 0.7317 0.8390 0.1505 0.145 Uiso 1 1 calc R . .
C24 C 0.641(2) 0.8648(19) 0.2028(10) 0.130(9) Uani 1 1 d DU . .
H24A H 0.5657 0.8298 0.2056 0.195 Uiso 1 1 calc R . .
H24B H 0.6545 0.9299 0.1954 0.195 Uiso 1 1 calc R . .
H24C H 0.6864 0.8761 0.2337 0.195 Uiso 1 1 calc R . .
C25 C 0.5442(17) 0.5088(17) 0.0953(11) 0.123(6) Uani 1 1 d DU . .
H25A H 0.5401 0.4739 0.1221 0.147 Uiso 1 1 calc R . .
H25B H 0.5440 0.4633 0.0652 0.147 Uiso 1 1 calc R . .
C26 C 0.445(2) 0.529(2) 0.0877(13) 0.166(10) Uani 1 1 d DU . .
H26A H 0.4651 0.5949 0.0794 0.249 Uiso 1 1 calc R . .
H26B H 0.4154 0.5305 0.1178 0.249 Uiso 1 1 calc R . .
H26C H 0.3903 0.4760 0.0610 0.249 Uiso 1 1 calc R . .
C27 C 1.1379(17) 0.740(2) 0.2510(7) 0.104(5) Uani 1 1 d DU . .
H27A H 1.1382 0.6744 0.2507 0.125 Uiso 1 1 calc R . .
H27B H 1.1065 0.7574 0.2791 0.125 Uiso 1 1 calc R . .
C28 C 1.255(2) 0.822(2) 0.2584(11) 0.165(11) Uani 1 1 d DU . .
H28A H 1.2789 0.8206 0.2270 0.248 Uiso 1 1 calc R . .
H28B H 1.3008 0.8083 0.2813 0.248 Uiso 1 1 calc R . .
H28C H 1.2589 0.8890 0.2716 0.248 Uiso 1 1 calc R . .
C29 C 1.0976(17) 0.5986(18) 0.1168(8) 0.094(5) Uani 1 1 d DU . .
H29A H 1.1533 0.6672 0.1335 0.113 Uiso 1 1 calc R . .
H29B H 1.0631 0.6015 0.0854 0.113 Uiso 1 1 calc R . .
C30 C 1.147(2) 0.5232(19) 0.1082(9) 0.124(9) Uani 1 1 d DU . .
H30A H 1.0927 0.4551 0.1068 0.185 Uiso 1 1 calc R . .
H30B H 1.2065 0.5429 0.1350 0.185 Uiso 1 1 calc R . .
H30C H 1.1728 0.5240 0.0773 0.185 Uiso 1 1 calc R . .
C31 C 0.828(2) 0.2842(18) 0.1431(8) 0.094(4) Uani 1 1 d DU . .
H31A H 0.8299 0.2363 0.1145 0.113 Uiso 1 1 calc R . .
H31B H 0.8982 0.3447 0.1516 0.113 Uiso 1 1 calc R . .
C32 C 0.810(2) 0.2338(18) 0.1867(8) 0.111(5) Uani 1 1 d DU . .
H32A H 0.8314 0.1781 0.1814 0.133 Uiso 1 1 calc R . .
H32B H 0.7330 0.2041 0.1879 0.133 Uiso 1 1 calc R . .
C33 C 0.777(2) 0.3366(18) 0.0435(7) 0.116(6) Uani 1 1 d DU . .
H33A H 0.7219 0.2661 0.0308 0.140 Uiso 1 1 calc R . .
H33B H 0.8485 0.3378 0.0485 0.140 Uiso 1 1 calc R . .
C34 C 0.770(3) 0.406(2) 0.0101(10) 0.155(11) Uani 1 1 d DU . .
H34A H 0.6967 0.3792 -0.0071 0.233 Uiso 1 1 calc R . .
H34B H 0.8170 0.4072 -0.0137 0.233 Uiso 1 1 calc R . .
H34C H 0.7932 0.4742 0.0300 0.233 Uiso 1 1 calc R . .
C35 C 0.5223(16) 0.215(2) 0.0855(9) 0.121(6) Uani 1 1 d DU . .
H35A H 0.4850 0.1603 0.0555 0.145 Uiso 1 1 calc R . .
H35B H 0.5326 0.2796 0.0773 0.145 Uiso 1 1 calc R . .
C36 C 0.452(2) 0.197(2) 0.1247(8) 0.137(10) Uani 1 1 d DU . .
H36A H 0.4656 0.1528 0.1431 0.206 Uiso 1 1 calc R . .
H36B H 0.3763 0.1643 0.1088 0.206 Uiso 1 1 calc R . .
H36C H 0.4677 0.2614 0.1469 0.206 Uiso 1 1 calc R . .
C37 C 1.081(2) 0.4380(18) 0.2670(10) 0.145(7) Uani 1 1 d DU . .
H37A H 1.0543 0.4867 0.2806 0.173 Uiso 1 1 calc R . .
H37B H 1.1277 0.4664 0.2440 0.173 Uiso 1 1 calc R . .
C38 C 1.146(3) 0.421(2) 0.3087(11) 0.192(10) Uani 1 1 d DU . .
H38A H 1.1598 0.3629 0.2963 0.288 Uiso 1 1 calc R . .
H38B H 1.1057 0.4083 0.3351 0.288 Uiso 1 1 calc R . .
H38C H 1.2143 0.4815 0.3212 0.288 Uiso 1 1 calc R . .
C39 C 0.886(2) 0.1761(18) 0.2855(10) 0.124(6) Uani 1 1 d DU . .
H39A H 0.9639 0.2103 0.2977 0.149 Uiso 1 1 calc R . .
H39B H 0.8709 0.1303 0.2530 0.149 Uiso 1 1 calc R . .
C40 C 0.827(2) 0.117(2) 0.3216(10) 0.139(10) Uani 1 1 d DU . .
H40A H 0.8354 0.1640 0.3522 0.208 Uiso 1 1 calc R . .
H40B H 0.8575 0.0708 0.3283 0.208 Uiso 1 1 calc R . .
H40C H 0.7512 0.0771 0.3073 0.208 Uiso 1 1 calc R . .
C41 C 0.920(3) 0.826(2) 0.6010(11) 0.154(12) Uani 1 1 d DU . .
C42 C 0.974(2) 0.902(2) 0.5715(10) 0.137(9) Uani 1 1 d DU . .
H42A H 0.9572 0.8665 0.5369 0.206 Uiso 1 1 calc R . .
H42B H 1.0513 0.9331 0.5829 0.206 Uiso 1 1 calc R . .
H42C H 0.9483 0.9537 0.5755 0.206 Uiso 1 1 calc R . .
C43 C 0.564(2) 0.170(3) 0.9073(11) 0.149(12) Uani 1 1 d DU . .
C44 C 0.479(2) 0.096(2) 0.9289(10) 0.170(12) Uani 1 1 d DU . .
H44A H 0.4811 0.0301 0.9213 0.254 Uiso 1 1 calc R . .
H44B H 0.4089 0.0880 0.9151 0.254 Uiso 1 1 calc R . .
H44C H 0.4933 0.1213 0.9644 0.254 Uiso 1 1 calc R . .

loop_
_atom_site_aniso_label
_atom_site_aniso_U_11
_atom_site_aniso_U_22
_atom_site_aniso_U_33
_atom_site_aniso_U_23
_atom_site_aniso_U_13
_atom_site_aniso_U_12
Pr1 0.0502(7) 0.0501(6) 0.0426(5) 0.0191(5) 0.0213(5) 0.0261(6)
Mo1 0.0538(11) 0.0740(12) 0.0550(8) 0.0255(8) 0.0135(8) 0.0365(9)
Mo2 0.0551(12) 0.0507(11) 0.0582(10) 0.0111(9) 0.0083(9) 0.0192(10)
Mo3 0.0526(11) 0.0659(11) 0.0490(9) 0.0195(8) 0.0229(8) 0.0362(10)
Mo4 0.0414(10) 0.0543(11) 0.0837(12) 0.0374(9) 0.0338(9) 0.0256(9)
Mo5 0.0690(11) 0.0411(9) 0.0753(11) 0.0285(7) 0.0369(9) 0.0302(8)
Mo6 0.0404(9) 0.0543(10) 0.0734(10) 0.0177(9) 0.0262(9) 0.0294(8)
Mo7 0.0762(14) 0.0523(11) 0.0832(12) 0.0288(10) 0.0278(11) 0.0238(11)
Mo8 0.131(2) 0.0450(11) 0.0770(13) 0.0285(10) 0.0334(13) 0.0429(13)
Mo9 0.127(2) 0.0516(11) 0.0476(9) 0.0084(8) 0.0078(10) 0.0319(13)
Mo10 0.1171(19) 0.0714(14) 0.0483(10) 0.0202(10) 0.0032(11) 0.0418(14)
Mo11 0.0788(14) 0.0686(13) 0.0826(13) 0.0241(11) 0.0298(12) 0.0370(12)
Mo12 0.0857(15) 0.0909(15) 0.0481(10) 0.0176(10) 0.0282(10) 0.0409(13)
N1 0.16(2) 0.16(2) 0.17(2) 0.053(17) 0.005(18) -0.028(19)
N2 0.16(3) 0.22(3) 0.14(2) 0.051(18) 0.039(17) 0.00(2)
O1 0.055(4) 0.046(2) 0.057(3) 0.017(4) 0.021(3) 0.034(3)
O2 0.077(6) 0.085(6) 0.079(6) 0.020(5) 0.017(5) 0.027(5)
O3 0.036(4) 0.058(4) 0.066(2) 0.011(4) 0.025(3) 0.018(3)
O4 0.074(6) 0.093(6) 0.051(2) 0.018(4) 0.014(3) 0.047(5)
O5 0.057(5) 0.063(5) 0.080(5) 0.020(5) 0.025(5) 0.037(5)
O6 0.058(5) 0.063(5) 0.087(5) 0.020(5) 0.019(5) 0.040(4)
O7 0.071(5) 0.076(5) 0.072(5) 0.010(5) 0.033(5) 0.016(5)
O8 0.074(6) 0.072(6) 0.077(5) 0.007(5) 0.026(5) 0.011(5)
O9 0.055(8) 0.106(10) 0.103(9) 0.050(8) 0.016(7) 0.051(8)
O10 0.059(5) 0.053(5) 0.090(6) 0.025(5) 0.028(5) 0.032(5)
O11 0.054(9) 0.061(9) 0.101(10) -0.025(8) 0.001(8) 0.009(8)
O12 0.062(5) 0.066(5) 0.092(6) 0.026(5) -0.003(5) 0.042(5)
O13 0.056(6) 0.061(6) 0.094(7) 0.012(6) -0.001(6) 0.031(5)
O14 0.124(11) 0.080(9) 0.076(8) 0.030(7) 0.056(8) 0.053(8)
O15 0.063(5) 0.083(5) 0.074(5) 0.019(5) 0.029(5) 0.047(5)
O16 0.069(6) 0.093(6) 0.083(6) 0.023(5) 0.018(5) 0.057(5)
O17 0.066(9) 0.082(9) 0.115(10) 0.055(8) 0.038(8) 0.026(8)
O18 0.077(6) 0.081(6) 0.073(5) 0.014(5) 0.027(5) 0.013(5)
O19 0.080(6) 0.090(6) 0.074(5) 0.019(5) 0.029(5) 0.048(5)
O20 0.102(9) 0.049(7) 0.087(8) 0.032(6) 0.047(7) 0.050(7)
O21 0.067(6) 0.067(6) 0.088(6) 0.021(5) -0.002(6) 0.034(5)
O22 0.071(8) 0.064(7) 0.087(8) 0.017(6) 0.023(7) 0.048(7)
O23 0.083(4) 0.060(3) 0.057(3) 0.003(4) 0.024(4) 0.011(4)
O24 0.084(4) 0.087(5) 0.053(2) 0.020(4) 0.017(4) 0.049(4)
O25 0.081(5) 0.101(6) 0.044(2) 0.022(4) 0.019(3) 0.041(5)
O26 0.083(4) 0.100(7) 0.066(5) 0.010(5) 0.033(4) 0.049(4)
O27 0.100(6) 0.094(6) 0.062(5) 0.020(5) 0.014(5) 0.040(5)
O28 0.102(6) 0.086(6) 0.067(5) 0.024(5) 0.011(5) 0.046(5)
O29 0.092(6) 0.067(5) 0.072(5) 0.011(5) 0.012(5) 0.048(5)
O30 0.080(6) 0.070(5) 0.071(5) 0.014(5) 0.004(5) 0.043(5)
O31 0.105(11) 0.079(10) 0.117(10) 0.038(9) 0.020(9) 0.016(9)
O32 0.114(7) 0.091(6) 0.068(6) 0.020(5) 0.024(6) 0.046(6)
O33 0.120(12) 0.051(8) 0.093(9) 0.036(7) 0.031(9) 0.037(8)
O34 0.086(6) 0.075(6) 0.085(6) 0.020(5) 0.012(5) 0.033(5)
O35 0.090(10) 0.061(9) 0.074(8) -0.011(7) -0.003(8) 0.001(8)
O36 0.110(6) 0.084(6) 0.077(5) 0.011(5) 0.022(5) 0.020(6)
O37 0.105(7) 0.088(7) 0.074(6) 0.010(6) 0.034(6) 0.018(6)
O38 0.107(11) 0.092(10) 0.082(9) 0.027(8) 0.001(9) 0.048(9)
O39 0.101(6) 0.073(5) 0.075(5) 0.010(5) 0.014(5) 0.042(5)
O40 0.110(6) 0.093(6) 0.071(6) 0.010(5) 0.020(6) 0.016(6)
O41 0.086(10) 0.091(10) 0.107(10) 0.018(8) -0.007(9) 0.044(9)
O42 0.097(7) 0.070(6) 0.087(6) 0.025(6) 0.003(6) 0.022(6)
O43 0.099(7) 0.076(6) 0.092(6) 0.025(6) 0.005(6) 0.037(6)
O44 0.161(13) 0.092(10) 0.083(9) 0.021(8) 0.055(9) 0.050(10)
O45 0.106(6) 0.089(6) 0.081(6) 0.048(5) 0.040(5) 0.030(6)
O46 0.088(6) 0.088(6) 0.069(5) 0.042(5) 0.035(5) 0.040(5)
O47 0.061(5) 0.089(6) 0.083(5) 0.022(5) 0.046(5) 0.043(5)
O48 0.076(5) 0.084(5) 0.087(5) 0.031(5) 0.033(5) 0.049(5)
O49 0.086(6) 0.098(6) 0.084(5) 0.054(5) 0.035(5) 0.058(5)
O50 0.087(5) 0.095(5) 0.077(5) 0.046(5) 0.049(5) 0.065(5)
O51 0.094(6) 0.094(6) 0.068(5) 0.022(5) 0.031(5) 0.061(5)
O52 0.099(6) 0.089(6) 0.096(6) 0.031(5) 0.025(5) 0.073(5)
O53 0.140(8) 0.107(8) 0.118(8) 0.048(7) 0.032(7) 0.033(7)
O54 0.135(9) 0.132(8) 0.103(8) 0.035(7) 0.038(7) 0.023(8)
O55 0.103(7) 0.108(7) 0.086(6) 0.048(6) 0.028(6) 0.053(6)
O56 0.100(7) 0.085(6) 0.060(5) 0.038(5) 0.033(5) 0.047(6)
O57 0.078(6) 0.087(6) 0.085(6) 0.023(5) 0.046(5) 0.042(5)
O58 0.091(7) 0.117(7) 0.107(7) 0.025(7) 0.024(7) 0.052(6)
O59 0.093(7) 0.089(7) 0.100(7) 0.021(6) 0.017(6) 0.046(6)
O60 0.080(6) 0.096(7) 0.113(7) 0.051(6) 0.038(6) 0.037(6)
O61 0.100(6) 0.110(6) 0.115(6) 0.048(6) 0.032(6) 0.056(6)
O62 0.112(8) 0.129(8) 0.121(7) 0.046(7) 0.031(7) 0.043(7)
O63 0.096(7) 0.097(7) 0.107(7) 0.036(6) 0.033(6) 0.053(6)
O64 0.094(7) 0.100(7) 0.094(6) 0.035(6) 0.056(6) 0.051(6)
O65 0.114(7) 0.094(6) 0.076(6) 0.021(6) 0.038(6) 0.053(6)
O66 0.119(8) 0.099(7) 0.091(7) 0.021(6) 0.017(7) 0.051(7)
O67 0.121(8) 0.125(8) 0.133(8) 0.017(7) 0.030(7) 0.058(7)
O68 0.125(7) 0.104(7) 0.130(7) 0.041(7) 0.020(7) 0.068(6)
P1 0.039(2) 0.0415(19) 0.0489(13) 0.022(2) 0.0224(17) 0.025(2)
P2 0.074(2) 0.043(2) 0.0415(19) 0.0172(15) 0.0212(18) 0.0261(13)
P3 0.071(5) 0.074(5) 0.081(4) 0.034(4) 0.010(4) -0.012(4)
P4 0.074(4) 0.058(3) 0.052(3) 0.026(3) 0.019(3) 0.028(3)
P5 0.052(3) 0.073(4) 0.066(3) 0.024(3) 0.029(3) 0.039(3)
P6 0.063(4) 0.051(3) 0.075(4) 0.023(3) 0.024(3) 0.029(3)
P7 0.075(4) 0.115(5) 0.089(4) 0.059(4) 0.031(4) 0.059(4)
P8 0.052(3) 0.070(4) 0.073(3) 0.033(3) 0.033(3) 0.030(3)
P9 0.097(5) 0.073(4) 0.055(3) -0.007(3) 0.010(3) 0.043(4)
P10 0.094(5) 0.104(5) 0.084(4) 0.025(4) 0.016(4) 0.072(5)
C1 0.122(8) 0.111(8) 0.099(7) 0.046(7) 0.035(7) 0.036(7)
C2 0.114(7) 0.101(7) 0.077(7) 0.041(6) 0.043(7) 0.029(7)
C3 0.141(10) 0.116(10) 0.128(10) 0.056(9) 0.040(9) 0.025(10)
C4 0.19(2) 0.13(2) 0.158(18) 0.029(12) 0.02(2) 0.01(2)
C5 0.139(12) 0.128(11) 0.127(11) 0.048(10) 0.032(11) 0.022(11)
C6 0.19(2) 0.20(2) 0.17(2) 0.02(2) 0.05(2) -0.01(2)
C7 0.112(11) 0.122(10) 0.104(10) 0.051(9) 0.026(10) 0.042(10)
C8 0.098(16) 0.170(18) 0.132(16) 0.077(15) 0.005(14) 0.057(15)
C9 0.109(9) 0.094(9) 0.075(8) 0.036(8) 0.031(8) 0.047(8)
C10 0.137(15) 0.104(14) 0.107(13) 0.001(12) 0.045(13) 0.039(13)
C11 0.078(7) 0.085(7) 0.078(7) 0.025(6) 0.032(6) 0.048(6)
C12 0.077(7) 0.096(7) 0.105(7) 0.029(7) 0.031(7) 0.047(7)
C13 0.086(8) 0.103(8) 0.081(8) 0.014(7) 0.041(7) 0.038(7)
C14 0.110(14) 0.114(15) 0.100(13) -0.003(12) 0.070(12) 0.009(13)
C15 0.098(9) 0.134(10) 0.124(9) 0.028(9) 0.031(9) 0.028(9)
C16 0.14(2) 0.19(2) 0.20(2) 0.076(19) 0.01(2) 0.054(17)
C17 0.076(8) 0.092(8) 0.107(8) 0.027(8) 0.024(8) 0.052(7)
C18 0.069(12) 0.101(13) 0.103(13) 0.030(11) -0.004(11) 0.035(11)
C19 0.095(8) 0.113(8) 0.116(8) 0.026(8) 0.034(8) 0.044(8)
C20 0.117(17) 0.103(16) 0.134(17) 0.071(14) 0.042(15) 0.038(15)
C21 0.103(7) 0.103(7) 0.108(7) 0.060(7) 0.037(7) 0.048(7)
C22 0.106(7) 0.108(7) 0.091(7) 0.051(7) 0.052(7) 0.044(7)
C23 0.122(10) 0.117(10) 0.123(10) 0.053(9) 0.032(9) 0.041(9)
C24 0.15(2) 0.100(16) 0.155(19) 0.046(15) 0.020(17) 0.069(16)
C25 0.126(10) 0.113(11) 0.125(10) 0.039(10) 0.019(10) 0.046(9)
C26 0.114(16) 0.155(19) 0.200(19) 0.016(17) 0.001(17) 0.049(14)
C27 0.105(9) 0.113(9) 0.109(9) 0.038(8) 0.033(8) 0.054(8)
C28 0.17(2) 0.16(2) 0.148(19) 0.024(18) 0.001(19) 0.066(19)
C29 0.099(9) 0.110(9) 0.092(8) 0.043(8) 0.057(7) 0.048(8)
C30 0.121(18) 0.137(19) 0.124(17) 0.039(15) 0.077(15) 0.054(16)
C31 0.111(7) 0.099(7) 0.093(7) 0.024(7) 0.036(7) 0.062(7)
C32 0.120(8) 0.105(8) 0.119(8) 0.022(7) 0.021(8) 0.064(7)
C33 0.131(9) 0.113(9) 0.093(8) 0.017(8) 0.039(8) 0.043(9)
C34 0.19(2) 0.131(19) 0.104(17) 0.008(16) 0.016(18) 0.044(19)
C35 0.128(10) 0.118(10) 0.098(9) 0.022(9) 0.021(9) 0.038(9)
C36 0.141(18) 0.151(18) 0.091(14) 0.032(14) 0.014(15) 0.038(16)
C37 0.144(11) 0.127(11) 0.146(11) 0.020(10) 0.024(10) 0.050(10)
C38 0.165(17) 0.183(17) 0.185(16) 0.023(15) -0.021(14) 0.055(15)
C39 0.126(10) 0.117(10) 0.137(10) 0.029(9) 0.023(9) 0.063(9)
C40 0.142(19) 0.16(2) 0.140(18) 0.081(16) 0.042(16) 0.068(17)
C41 0.13(2) 0.12(2) 0.14(2) 0.007(17) -0.004(18) -0.001(19)
C42 0.123(17) 0.115(17) 0.138(17) 0.028(14) -0.006(15) 0.026(15)
C43 0.11(3) 0.20(3) 0.11(2) 0.033(19) 0.020(17) 0.05(2)
C44 0.13(2) 0.23(3) 0.13(2) 0.072(19) 0.040(17) 0.04(2)

loop_
_atom_type_symbol
_atom_type_description
_atom_type_scat_dispersion_real
_atom_type_scat_dispersion_imag
_atom_type_scat_source
C C 0.0033 0.0016 'International Tables Vol C Tables 4.2.6.8 and 6.1.1.4'
H H 0.0000 0.0000 'International Tables Vol C Tables 4.2.6.8 and 6.1.1.4'
N N 0.0061 0.0033 'International Tables Vol C Tables 4.2.6.8 and 6.1.1.4'
O O 0.0106 0.0060 'International Tables Vol C Tables 4.2.6.8 and 6.1.1.4'
P P 0.1023 0.0942 'International Tables Vol C Tables 4.2.6.8 and 6.1.1.4'
Mo Mo -1.6832 0.6857 'International Tables Vol C Tables 4.2.6.8 and 6.1.1.4'
Pr Pr -0.2180 2.8214 'International Tables Vol C Tables 4.2.6.8 and 6.1.1.4'

loop_
_geom_angle_atom_site_label_1
_geom_angle_atom_site_label_2
_geom_angle_atom_site_label_3
_geom_angle
_geom_angle_site_symmetry_1
_geom_angle_site_symmetry_3
_geom_angle_publ_flag
O47 Pr1 O49 74.0(4) . . ?
O47 Pr1 O51 115.5(5) . . ?
O49 Pr1 O51 70.5(5) . . ?
O47 Pr1 O45 72.6(5) . . ?
O49 Pr1 O45 113.4(5) . . ?
O51 Pr1 O45 74.7(5) . . ?
O47 Pr1 O50 142.7(5) . . ?
O49 Pr1 O50 78.3(4) . . ?
O51 Pr1 O50 76.8(5) . . ?
O45 Pr1 O50 142.7(5) . . ?
O47 Pr1 O46 78.0(5) . . ?
O49 Pr1 O46 144.0(5) . . ?
O51 Pr1 O46 143.7(5) . . ?
O45 Pr1 O46 78.3(5) . . ?
O50 Pr1 O46 113.8(5) . . ?
O47 Pr1 O52 141.8(5) . . ?
O49 Pr1 O52 141.5(5) . . ?
O51 Pr1 O52 78.0(5) . . ?
O45 Pr1 O52 77.6(5) . . ?
O50 Pr1 O52 73.3(5) . . ?
O46 Pr1 O52 72.8(5) . . ?
O47 Pr1 O48 76.7(4) . . ?
O49 Pr1 O48 77.8(5) . . ?
O51 Pr1 O48 140.1(4) . . ?
O45 Pr1 O48 142.2(5) . . ?
O50 Pr1 O48 73.4(4) . . ?
O46 Pr1 O48 74.1(4) . . ?
O52 Pr1 O48 117.0(5) . . ?
O9 Mo1 O6 103.5(6) . . ?
O9 Mo1 O7 104.6(7) . . ?
O6 Mo1 O7 93.6(6) . . ?
O9 Mo1 O8 99.7(7) . . ?
O6 Mo1 O8 155.7(6) . . ?
O7 Mo1 O8 87.6(6) . . ?
O9 Mo1 O5 100.5(6) . . ?
O6 Mo1 O5 87.6(5) . . ?
O7 Mo1 O5 153.9(6) . . ?
O8 Mo1 O5 81.0(5) . . ?
O9 Mo1 O1 157.4(6) . . ?
O6 Mo1 O1 97.1(5) . . ?
O7 Mo1 O1 64.4(5) . . ?
O8 Mo1 O1 61.7(5) . . ?
O5 Mo1 O1 89.5(4) . . ?
O9 Mo1 O4 159.7(6) . 2_676 ?
O6 Mo1 O4 63.9(5) . 2_676 ?
O7 Mo1 O4 92.5(6) . 2_676 ?
O8 Mo1 O4 91.8(5) . 2_676 ?
O5 Mo1 O4 64.6(5) . 2_676 ?
O1 Mo1 O4 41.9(4) . 2_676 ?
O11 Mo2 O5 102.0(7) . . ?
O11 Mo2 O16 102.3(7) . 2_676 ?
O5 Mo2 O16 94.5(6) . 2_676 ?
O11 Mo2 O10 99.7(6) . . ?
O5 Mo2 O10 87.8(5) . . ?
O16 Mo2 O10 156.8(6) 2_676 . ?
O11 Mo2 O19 100.8(7) . 2_676 ?
O5 Mo2 O19 155.9(6) . 2_676 ?
O16 Mo2 O19 88.1(5) 2_676 2_676 ?
O10 Mo2 O19 80.8(5) . 2_676 ?
O11 Mo2 O2 159.1(7) . . ?
O5 Mo2 O2 95.3(5) . . ?
O16 Mo2 O2 64.2(6) 2_676 . ?
O10 Mo2 O2 92.6(5) . . ?
O19 Mo2 O2 64.3(5) 2_676 . ?
O11 Mo2 O4 158.2(6) . 2_676 ?
O5 Mo2 O4 66.1(5) . 2_676 ?
O16 Mo2 O4 96.9(5) 2_676 2_676 ?
O10 Mo2 O4 63.0(5) . 2_676 ?
O19 Mo2 O4 89.8(5) 2_676 2_676 ?
O2 Mo2 O4 42.1(4) . 2_676 ?
O14 Mo3 O13 102.8(7) . . ?
O14 Mo3 O10 102.5(7) . . ?
O13 Mo3 O10 94.0(6) . . ?
O14 Mo3 O12 100.8(7) . . ?
O13 Mo3 O12 88.5(6) . . ?
O10 Mo3 O12 155.4(5) . . ?
O14 Mo3 O6 100.2(7) . . ?
O13 Mo3 O6 156.2(6) . . ?
O10 Mo3 O6 87.1(5) . . ?
O12 Mo3 O6 81.0(5) . . ?
O14 Mo3 O4 160.0(7) . 2_676 ?
O13 Mo3 O4 94.4(5) . 2_676 ?
O10 Mo3 O4 65.9(5) . 2_676 ?
O12 Mo3 O4 89.5(5) . 2_676 ?
O6 Mo3 O4 64.4(5) . 2_676 ?
O14 Mo3 O3 158.8(6) . . ?
O13 Mo3 O3 66.2(5) . . ?
O10 Mo3 O3 96.6(5) . . ?
O12 Mo3 O3 62.1(5) . . ?
O6 Mo3 O3 90.0(5) . . ?
O4 Mo3 O3 40.2(4) 2_676 . ?
O17 Mo4 O15 101.8(7) . . ?
O17 Mo4 O12 101.8(7) . . ?
O15 Mo4 O12 92.9(6) . . ?
O17 Mo4 O21 101.7(7) . 2_676 ?
O15 Mo4 O21 155.9(6) . 2_676 ?
O12 Mo4 O21 87.4(5) . 2_676 ?
O17 Mo4 O16 102.0(7) . . ?
O15 Mo4 O16 87.6(5) . . ?
O12 Mo4 O16 155.6(6) . . ?
O21 Mo4 O16 82.5(6) 2_676 . ?
O17 Mo4 O3 159.0(6) . . ?
O15 Mo4 O3 94.6(5) . . ?
O12 Mo4 O3 64.1(5) . . ?
O21 Mo4 O3 64.0(5) 2_676 . ?
O16 Mo4 O3 91.6(5) . . ?
O17 Mo4 O2 159.8(6) . 2_676 ?
O15 Mo4 O2 66.0(5) . 2_676 ?
O12 Mo4 O2 95.2(5) . 2_676 ?
O21 Mo4 O2 90.0(6) 2_676 2_676 ?
O16 Mo4 O2 62.8(5) . 2_676 ?
O3 Mo4 O2 41.0(4) . 2_676 ?
O20 Mo5 O18 101.2(7) . . ?
O20 Mo5 O19 103.7(6) . . ?
O18 Mo5 O19 92.6(6) . . ?
O20 Mo5 O7 100.6(6) . . ?
O18 Mo5 O7 88.5(6) . . ?
O19 Mo5 O7 154.9(6) . . ?
O20 Mo5 O15 100.7(6) . . ?
O18 Mo5 O15 157.0(6) . . ?
O19 Mo5 O15 88.9(6) . . ?
O7 Mo5 O15 80.6(6) . . ?
O20 Mo5 O2 159.3(6) . 2_676 ?
O18 Mo5 O2 96.7(6) . 2_676 ?
O19 Mo5 O2 64.8(5) . 2_676 ?
O7 Mo5 O2 90.1(6) . 2_676 ?
O15 Mo5 O2 63.4(5) . 2_676 ?
O20 Mo5 O1 155.9(6) . . ?
O18 Mo5 O1 64.4(5) . . ?
O19 Mo5 O1 96.4(5) . . ?
O7 Mo5 O1 61.7(5) . . ?
O15 Mo5 O1 92.7(5) . . ?
O2 Mo5 O1 44.1(4) 2_676 . ?
O22 Mo6 O8 102.9(7) . . ?
O22 Mo6 O21 103.6(6) . . ?
O8 Mo6 O21 94.3(6) . . ?
O22 Mo6 O18 100.2(7) . . ?
O8 Mo6 O18 87.9(6) . . ?
O21 Mo6 O18 154.9(6) . . ?
O22 Mo6 O13 100.8(6) . 2_676 ?
O8 Mo6 O13 155.3(6) . 2_676 ?
O21 Mo6 O13 86.5(5) . 2_676 ?
O18 Mo6 O13 81.4(6) . 2_676 ?
O22 Mo6 O1 159.2(5) . . ?
O8 Mo6 O1 63.9(5) . . ?
O21 Mo6 O1 93.8(5) . . ?
O18 Mo6 O1 64.9(5) . . ?
O13 Mo6 O1 91.5(5) 2_676 . ?
O22 Mo6 O3 157.8(5) . 2_676 ?
O8 Mo6 O3 95.8(6) . 2_676 ?
O21 Mo6 O3 62.8(5) . 2_676 ?
O18 Mo6 O3 92.1(5) . 2_676 ?
O13 Mo6 O3 62.7(5) 2_676 2_676 ?
O1 Mo6 O3 42.6(3) . 2_676 ?
O31 Mo7 O30 102.9(7) . . ?
O31 Mo7 O27 101.2(8) . . ?
O30 Mo7 O27 89.1(6) . . ?
O31 Mo7 O29 101.3(8) . . ?
O30 Mo7 O29 86.7(6) . . ?
O27 Mo7 O29 157.5(7) . . ?
O31 Mo7 O28 100.5(7) . . ?
O30 Mo7 O28 156.6(6) . . ?
O27 Mo7 O28 88.7(6) . . ?
O29 Mo7 O28 86.4(6) . . ?
O31 Mo7 O23 159.5(7) . . ?
O30 Mo7 O23 94.2(5) . . ?
O27 Mo7 O23 67.4(6) . . ?
O29 Mo7 O23 90.8(6) . . ?
O28 Mo7 O23 63.5(5) . . ?
O31 Mo7 O26 161.7(7) . 2_777 ?
O30 Mo7 O26 64.2(5) . 2_777 ?
O27 Mo7 O26 91.9(6) . 2_777 ?
O29 Mo7 O26 66.4(6) . 2_777 ?
O28 Mo7 O26 92.5(5) . 2_777 ?
O23 Mo7 O26 38.7(4) . 2_777 ?
O33 Mo8 O32 104.5(7) . . ?
O33 Mo8 O37 100.1(7) . 2_777 ?
O32 Mo8 O37 155.4(7) . 2_777 ?
O33 Mo8 O40 101.7(8) . 2_777 ?
O32 Mo8 O40 87.4(7) . 2_777 ?
O37 Mo8 O40 89.3(6) 2_777 2_777 ?
O33 Mo8 O27 100.9(7) . . ?
O32 Mo8 O27 89.2(6) . . ?
O37 Mo8 O27 84.5(6) 2_777 . ?
O40 Mo8 O27 157.2(7) 2_777 . ?
O33 Mo8 O24 155.7(6) . 2_777 ?
O32 Mo8 O24 94.0(5) . 2_777 ?
O37 Mo8 O24 63.0(6) 2_777 2_777 ?
O40 Mo8 O24 62.9(6) 2_777 2_777 ?
O27 Mo8 O24 94.9(6) . 2_777 ?
O35 Mo9 O34 103.8(7) . . ?
O35 Mo9 O28 99.9(7) . . ?
O34 Mo9 O28 88.1(6) . . ?
O35 Mo9 O32 101.7(7) . . ?
O34 Mo9 O32 154.5(6) . . ?
O28 Mo9 O32 88.2(6) . . ?
O35 Mo9 O43 102.0(7) . 2_777 ?
O34 Mo9 O43 87.7(6) . 2_777 ?
O28 Mo9 O43 158.1(6) . 2_777 ?
O32 Mo9 O43 86.4(6) . 2_777 ?
O35 Mo9 O23 157.3(6) . . ?
O34 Mo9 O23 90.4(6) . . ?
O28 Mo9 O23 62.4(5) . . ?
O32 Mo9 O23 65.7(6) . . ?
O43 Mo9 O23 96.1(5) 2_777 . ?
O35 Mo9 O25 159.9(6) . 2_777 ?
O34 Mo9 O25 64.6(6) . 2_777 ?
O28 Mo9 O25 96.1(5) . 2_777 ?
O32 Mo9 O25 90.7(6) . 2_777 ?
O43 Mo9 O25 62.7(5) 2_777 2_777 ?
O23 Mo9 O25 42.7(4) . 2_777 ?
O38 Mo10 O36 102.9(8) . . ?
O38 Mo10 O37 104.0(7) . . ?
O36 Mo10 O37 89.5(6) . . ?
O38 Mo10 O34 101.8(7) . . ?
O36 Mo10 O34 86.0(7) . . ?
O37 Mo10 O34 154.2(7) . . ?
O38 Mo10 O42 101.3(7) . 2_777 ?
O36 Mo10 O42 155.7(6) . 2_777 ?
O37 Mo10 O42 86.2(7) . 2_777 ?
O34 Mo10 O42 87.5(6) . 2_777 ?
O38 Mo10 O24 160.1(6) . . ?
O36 Mo10 O24 62.0(6) . . ?
O37 Mo10 O24 65.2(6) . . ?
O34 Mo10 O24 90.5(5) . . ?
O42 Mo10 O24 94.7(5) 2_777 . ?
O38 Mo10 O25 157.0(6) . 2_777 ?
O36 Mo10 O25 94.3(6) . 2_777 ?
O37 Mo10 O25 91.1(6) . 2_777 ?
O34 Mo10 O25 64.0(6) . 2_777 ?
O42 Mo10 O25 61.9(5) 2_777 2_777 ?
O24 Mo10 O25 42.8(4) . 2_777 ?
O41 Mo11 O40 102.3(8) . . ?
O41 Mo11 O36 102.8(8) . . ?
O40 Mo11 O36 89.2(6) . . ?
O41 Mo11 O29 100.5(7) . . ?
O40 Mo11 O29 157.1(7) . . ?
O36 Mo11 O29 87.6(6) . . ?
O41 Mo11 O39 101.0(7) . . ?
O40 Mo11 O39 85.8(6) . . ?
O36 Mo11 O39 156.3(7) . . ?
O29 Mo11 O39 88.0(6) . . ?
O41 Mo11 O24 160.2(6) . . ?
O40 Mo11 O24 66.2(6) . . ?
O36 Mo11 O24 62.6(6) . . ?
O29 Mo11 O24 92.4(5) . . ?
O39 Mo11 O24 94.4(5) . . ?
O44 Mo12 O39 99.9(8) . . ?
O44 Mo12 O43 100.5(8) . . ?
O39 Mo12 O43 88.5(7) . . ?
O44 Mo12 O42 101.9(8) . . ?
O39 Mo12 O42 158.1(6) . . ?
O43 Mo12 O42 90.0(7) . . ?
O44 Mo12 O30 100.9(7) . . ?
O39 Mo12 O30 86.9(6) . . ?
O43 Mo12 O30 158.6(6) . . ?
O42 Mo12 O30 86.6(6) . . ?
O44 Mo12 O25 161.8(8) . . ?
O39 Mo12 O25 93.2(6) . . ?
O43 Mo12 O25 67.1(6) . . ?
O42 Mo12 O25 66.1(6) . . ?
O30 Mo12 O25 92.3(5) . . ?
O44 Mo12 O26 159.0(8) . 2_777 ?
O39 Mo12 O26 66.8(5) . 2_777 ?
O43 Mo12 O26 95.5(6) . 2_777 ?
O42 Mo12 O26 91.5(6) . 2_777 ?
O30 Mo12 O26 63.5(5) . 2_777 ?
O25 Mo12 O26 39.1(4) . 2_777 ?
P1 O1 O4 53.8(5) . 2_676 ?
P1 O1 O3 53.9(5) . 2_676 ?
O4 O1 O3 90.7(7) 2_676 2_676 ?
P1 O1 Mo6 125.7(6) . . ?
O4 O1 Mo6 134.7(7) 2_676 . ?
O3 O1 Mo6 71.9(5) 2_676 . ?
P1 O1 Mo1 124.7(6) . . ?
O4 O1 Mo1 71.0(5) 2_676 . ?
O3 O1 Mo1 138.6(7) 2_676 . ?
Mo6 O1 Mo1 94.6(4) . . ?
P1 O1 Mo5 119.2(6) . . ?
O4 O1 Mo5 129.7(7) 2_676 . ?
O3 O1 Mo5 127.0(7) 2_676 . ?
Mo6 O1 Mo5 92.1(4) . . ?
Mo1 O1 Mo5 91.4(4) . . ?
P1 O2 O3 55.9(6) . 2_676 ?
P1 O2 O4 53.5(6) . 2_676 ?
O3 O2 O4 93.1(9) 2_676 2_676 ?
P1 O2 Mo4 124.7(8) . 2_676 ?
O3 O2 Mo4 68.8(6) 2_676 2_676 ?
O4 O2 Mo4 139.0(9) 2_676 2_676 ?
P1 O2 Mo2 124.3(7) . . ?
O3 O2 Mo2 131.3(9) 2_676 . ?
O4 O2 Mo2 70.9(6) 2_676 . ?
Mo4 O2 Mo2 93.2(5) 2_676 . ?
P1 O2 Mo5 121.4(8) . 2_676 ?
O3 O2 Mo5 131.6(8) 2_676 2_676 ?
O4 O2 Mo5 125.1(8) 2_676 2_676 ?
Mo4 O2 Mo5 92.1(5) 2_676 2_676 ?
Mo2 O2 Mo5 92.1(5) . 2_676 ?
P1 O3 O4 56.1(5) . 2_676 ?
P1 O3 O2 56.4(6) . 2_676 ?
O4 O3 O2 93.8(9) 2_676 2_676 ?
P1 O3 O1 54.8(5) . 2_676 ?
O4 O3 O1 91.8(8) 2_676 2_676 ?
O2 O3 O1 88.5(8) 2_676 2_676 ?
P1 O3 Mo4 126.5(6) . . ?
O4 O3 Mo4 131.2(8) 2_676 . ?
O2 O3 Mo4 70.2(6) 2_676 . ?
O1 O3 Mo4 131.5(7) 2_676 . ?
P1 O3 Mo3 124.1(6) . . ?
O4 O3 Mo3 68.4(6) 2_676 . ?
O2 O3 Mo3 138.9(8) 2_676 . ?
O1 O3 Mo3 127.2(7) 2_676 . ?
Mo4 O3 Mo3 93.5(4) . . ?
P1 O3 Mo6 120.3(6) . 2_676 ?
O4 O3 Mo6 131.4(8) 2_676 2_676 ?
O2 O3 Mo6 125.7(8) 2_676 2_676 ?
O1 O3 Mo6 65.6(5) 2_676 2_676 ?
Mo4 O3 Mo6 91.9(4) . 2_676 ?
Mo3 O3 Mo6 91.1(4) . 2_676 ?
P1 O4 O3 57.0(6) . 2_676 ?
P1 O4 O1 55.5(5) . 2_676 ?
O3 O4 O1 92.8(8) 2_676 2_676 ?
P1 O4 O2 54.8(6) . 2_676 ?
O3 O4 O2 94.6(9) 2_676 2_676 ?
O1 O4 O2 86.9(8) 2_676 2_676 ?
P1 O4 Mo3 128.1(8) . 2_676 ?
O3 O4 Mo3 71.4(6) 2_676 2_676 ?
O1 O4 Mo3 138.9(8) 2_676 2_676 ?
O2 O4 Mo3 130.9(9) 2_676 2_676 ?
P1 O4 Mo1 122.4(7) . 2_676 ?
O3 O4 Mo1 127.4(8) 2_676 2_676 ?
O1 O4 Mo1 67.0(5) 2_676 2_676 ?
O2 O4 Mo1 129.6(8) 2_676 2_676 ?
Mo3 O4 Mo1 92.3(4) 2_676 2_676 ?
P1 O4 Mo2 121.6(7) . 2_676 ?
O3 O4 Mo2 138.3(8) 2_676 2_676 ?
O1 O4 Mo2 121.5(7) 2_676 2_676 ?
O2 O4 Mo2 67.0(6) 2_676 2_676 ?
Mo3 O4 Mo2 92.2(4) 2_676 2_676 ?
Mo1 O4 Mo2 90.2(4) 2_676 2_676 ?
Mo2 O5 Mo1 138.6(7) . . ?
Mo1 O6 Mo3 138.8(7) . . ?
Mo1 O7 Mo5 141.8(8) . . ?
Mo6 O8 Mo1 139.1(8) . . ?
Mo3 O10 Mo2 138.4(7) . . ?
Mo4 O12 Mo3 139.3(7) . . ?
Mo3 O13 Mo6 139.6(7) . 2_676 ?
Mo4 O15 Mo5 138.0(7) . . ?
Mo2 O16 Mo4 139.3(8) 2_676 . ?
Mo5 O18 Mo6 138.2(8) . . ?
Mo5 O19 Mo2 137.9(8) . 2_676 ?
Mo6 O21 Mo4 140.9(8) . 2_676 ?
P2 O23 O26 55.4(7) . 2_777 ?
P2 O23 O25 53.8(6) . 2_777 ?
O26 O23 O25 94.7(9) 2_777 2_777 ?
P2 O23 Mo7 128.9(7) . . ?
O26 O23 Mo7 73.5(7) 2_777 . ?
O25 O23 Mo7 142.1(9) 2_777 . ?
P2 O23 Mo9 124.1(6) . . ?
O26 O23 Mo9 139.4(10) 2_777 . ?
O25 O23 Mo9 70.4(6) 2_777 . ?
Mo7 O23 Mo9 95.1(5) . . ?
P2 O24 O26 52.0(6) . 2_777 ?
P2 O24 O25 53.6(6) . 2_777 ?
O26 O24 O25 90.1(8) 2_777 2_777 ?
P2 O24 Mo11 125.9(7) . . ?
O26 O24 Mo11 73.9(7) 2_777 . ?
O25 O24 Mo11 139.4(9) 2_777 . ?
P2 O24 Mo10 125.2(7) . . ?
O26 O24 Mo10 136.9(9) 2_777 . ?
O25 O24 Mo10 71.6(5) 2_777 . ?
Mo11 O24 Mo10 94.8(5) . . ?
P2 O24 Mo8 118.1(7) . 2_777 ?
O26 O24 Mo8 129.3(8) 2_777 2_777 ?
O25 O24 Mo8 125.5(8) 2_777 2_777 ?
Mo11 O24 Mo8 92.0(5) . 2_777 ?
Mo10 O24 Mo8 91.6(4) . 2_777 ?
P2 O25 O26 55.0(6) . 2_777 ?
P2 O25 O24 54.8(6) . 2_777 ?
O26 O25 O24 91.5(9) 2_777 2_777 ?
P2 O25 O23 53.8(5) . 2_777 ?
O26 O25 O23 94.7(9) 2_777 2_777 ?
O24 O25 O23 82.4(8) 2_777 2_777 ?
P2 O25 Mo12 129.9(8) . . ?
O26 O25 Mo12 75.0(7) 2_777 . ?
O24 O25 Mo12 137.4(9) 2_777 . ?
O23 O25 Mo12 137.8(9) 2_777 . ?
P2 O25 Mo9 120.7(7) . 2_777 ?
O26 O25 Mo9 136.7(10) 2_777 2_777 ?
O24 O25 Mo9 122.0(8) 2_777 2_777 ?
O23 O25 Mo9 66.9(6) 2_777 2_777 ?
Mo12 O25 Mo9 92.6(4) . 2_777 ?
P2 O25 Mo10 120.4(8) . 2_777 ?
O26 O25 Mo10 131.5(9) 2_777 2_777 ?
O24 O25 Mo10 65.6(6) 2_777 2_777 ?
O23 O25 Mo10 121.5(8) 2_777 2_777 ?
Mo12 O25 Mo10 93.4(4) . 2_777 ?
Mo9 O25 Mo10 89.8(4) 2_777 2_777 ?
P2 O26 O23 59.8(7) . 2_777 ?
P2 O26 O25 59.4(7) . 2_777 ?
O23 O26 O25 100.1(11) 2_777 2_777 ?
P2 O26 O24 57.2(7) . 2_777 ?
O23 O26 O24 90.5(9) 2_777 2_777 ?
O25 O26 O24 96.0(10) 2_777 2_777 ?
P2 O26 Mo7 127.6(8) . 2_777 ?
O23 O26 Mo7 67.8(7) 2_777 2_777 ?
O25 O26 Mo7 132.9(9) 2_777 2_777 ?
O24 O26 Mo7 128.1(8) 2_777 2_777 ?
P2 O26 Mo12 125.2(8) . 2_777 ?
O23 O26 Mo12 137.0(9) 2_777 2_777 ?
O25 O26 Mo12 65.9(6) 2_777 2_777 ?
O24 O26 Mo12 129.8(9) 2_777 2_777 ?
Mo7 O26 Mo12 91.7(5) 2_777 2_777 ?
Mo7 O27 Mo8 137.5(8) . . ?
Mo9 O28 Mo7 137.9(8) . . ?
Mo7 O29 Mo11 138.4(8) . . ?
Mo7 O30 Mo12 140.0(8) . . ?
Mo8 O32 Mo9 140.7(9) . . ?
Mo9 O34 Mo10 141.3(8) . . ?
Mo10 O36 Mo11 139.4(9) . . ?
Mo8 O37 Mo10 139.3(8) 2_777 . ?
Mo12 O39 Mo11 138.3(8) . . ?
Mo11 O40 Mo8 138.5(10) . 2_777 ?
Mo12 O42 Mo10 137.4(8) . 2_777 ?
Mo12 O43 Mo9 136.8(9) . 2_777 ?
P3 O45 Pr1 157.3(10) . . ?
P4 O46 Pr1 153.3(9) . . ?
P5 O47 Pr1 152.6(8) . . ?
P6 O48 Pr1 156.0(8) . . ?
P7 O49 Pr1 154.5(9) . . ?
P8 O50 Pr1 153.4(8) . . ?
P9 O51 Pr1 152.7(9) . . ?
P10 O52 Pr1 152.3(9) . . ?
C3 O53 P3 120.6(17) . . ?
C5 O54 P3 127.0(17) . . ?
C7 O55 P4 123.8(13) . . ?
C9 O56 P4 123.6(13) . . ?
C13 O57 P5 119.2(12) . . ?
C15 O58 P5 118.9(16) . . ?
C17 O59 P6 127.5(14) . . ?
C19 O60 P6 124.2(14) . . ?
C23 O61 P7 114.7(15) . . ?
C25 O62 P7 120.4(18) . . ?
C27 O63 P8 123.2(15) . . ?
C29 O64 P8 123.3(14) . . ?
C33 O65 P9 115.8(14) . . ?
C35 O66 P9 120.2(18) . . ?
P10 O67 C37 123(2) . . ?
C39 O68 P10 117.9(15) . . ?
O4 P1 O4 180.000(6) . 2_676 ?
O4 P1 O3 67.0(6) . 2_676 ?
O4 P1 O3 113.0(6) 2_676 2_676 ?
O4 P1 O3 113.0(6) . . ?
O4 P1 O3 67.0(6) 2_676 . ?
O3 P1 O3 180.000(4) 2_676 . ?
O4 P1 O2 71.7(7) . 2_676 ?
O4 P1 O2 108.3(7) 2_676 2_676 ?
O3 P1 O2 112.3(7) 2_676 2_676 ?
O3 P1 O2 67.7(7) . 2_676 ?
O4 P1 O2 108.3(7) . . ?
O4 P1 O2 71.7(7) 2_676 . ?
O3 P1 O2 67.7(7) 2_676 . ?
O3 P1 O2 112.3(7) . . ?
O2 P1 O2 180.000(4) 2_676 . ?
O4 P1 O1 70.7(6) . 2_676 ?
O4 P1 O1 109.3(6) 2_676 2_676 ?
O3 P1 O1 108.6(6) 2_676 2_676 ?
O3 P1 O1 71.4(6) . 2_676 ?
O2 P1 O1 104.9(7) 2_676 2_676 ?
O2 P1 O1 75.1(7) . 2_676 ?
O4 P1 O1 109.3(6) . . ?
O4 P1 O1 70.7(6) 2_676 . ?
O3 P1 O1 71.4(6) 2_676 . ?
O3 P1 O1 108.6(6) . . ?
O2 P1 O1 75.1(7) 2_676 . ?
O2 P1 O1 104.9(7) . . ?
O1 P1 O1 180.0(8) 2_676 . ?
O26 P2 O26 180.0(7) 2_777 . ?
O26 P2 O25 114.4(7) 2_777 2_777 ?
O26 P2 O25 65.6(7) . 2_777 ?
O26 P2 O25 65.6(7) 2_777 . ?
O26 P2 O25 114.4(7) . . ?
O25 P2 O25 180.000(11) 2_777 . ?
O26 P2 O23 64.7(7) 2_777 . ?
O26 P2 O23 115.3(7) . . ?
O25 P2 O23 72.4(7) 2_777 . ?
O25 P2 O23 107.6(7) . . ?
O26 P2 O23 115.3(7) 2_777 2_777 ?
O26 P2 O23 64.7(7) . 2_777 ?
O25 P2 O23 107.6(7) 2_777 2_777 ?
O25 P2 O23 72.4(7) . 2_777 ?
O23 P2 O23 180.000(5) . 2_777 ?
O26 P2 O24 70.8(7) 2_777 . ?
O26 P2 O24 109.2(7) . . ?
O25 P2 O24 71.6(7) 2_777 . ?
O25 P2 O24 108.4(7) . . ?
O23 P2 O24 101.0(8) . . ?
O23 P2 O24 79.0(8) 2_777 . ?
O26 P2 O24 109.2(7) 2_777 2_777 ?
O26 P2 O24 70.8(7) . 2_777 ?
O25 P2 O24 108.4(7) 2_777 2_777 ?
O25 P2 O24 71.6(7) . 2_777 ?
O23 P2 O24 79.0(8) . 2_777 ?
O23 P2 O24 101.0(8) 2_777 2_777 ?
O24 P2 O24 180.0(8) . 2_777 ?
O45 P3 O54 114.5(13) . . ?
O45 P3 O53 104.9(10) . . ?
O54 P3 O53 111.4(12) . . ?
O45 P3 C1 115.2(11) . . ?
O54 P3 C1 111.7(12) . . ?
O53 P3 C1 97.6(11) . . ?
O46 P4 O55 115.3(9) . . ?
O46 P4 O56 108.7(8) . . ?
O55 P4 O56 109.8(9) . . ?
O46 P4 C2 113.5(9) . . ?
O55 P4 C2 106.8(11) . . ?
O56 P4 C2 101.9(9) . . ?
O47 P5 O58 113.6(9) . . ?
O47 P5 O57 109.5(8) . . ?
O58 P5 O57 107.2(9) . . ?
O47 P5 C11 116.5(9) . . ?
O58 P5 C11 103.2(10) . . ?
O57 P5 C11 106.2(8) . . ?
O48 P6 O60 111.3(9) . . ?
O48 P6 O59 113.8(9) . . ?
O60 P6 O59 107.1(9) . . ?
O48 P6 C12 116.2(10) . . ?
O60 P6 C12 101.9(9) . . ?
O59 P6 C12 105.5(10) . . ?
O62 P7 O49 117.6(11) . . ?
O62 P7 O61 111.4(10) . . ?
O49 P7 O61 103.8(9) . . ?
O62 P7 C21 107.2(11) . . ?
O49 P7 C21 117.1(10) . . ?
O61 P7 C21 97.9(10) . . ?
O50 P8 O63 112.5(9) . . ?
O50 P8 O64 107.3(8) . . ?
O63 P8 O64 108.1(8) . . ?
O50 P8 C22 115.2(9) . . ?
O63 P8 C22 107.5(10) . . ?
O64 P8 C22 105.8(9) . . ?
O51 P9 O66 116.0(10) . . ?
O51 P9 O65 107.6(8) . . ?
O66 P9 O65 107.4(9) . . ?
O51 P9 C31 115.7(10) . . ?
O66 P9 C31 103.0(11) . . ?
O65 P9 C31 106.6(10) . . ?
O52 P10 O67 117.9(12) . . ?
O52 P10 O68 104.1(9) . . ?
O67 P10 O68 108.2(11) . . ?
O52 P10 C32 117.5(11) . . ?
O67 P10 C32 104.4(12) . . ?
O68 P10 C32 103.5(10) . . ?
C2 C1 P3 101.5(16) . . ?
C2 C1 H1A 111.5 . . ?
P3 C1 H1A 111.5 . . ?
C2 C1 H1B 111.5 . . ?
P3 C1 H1B 111.5 . . ?
H1A C1 H1B 109.3 . . ?
C1 C2 P4 116.3(17) . . ?
C1 C2 H2A 108.2 . . ?
P4 C2 H2A 108.2 . . ?
C1 C2 H2B 108.2 . . ?
P4 C2 H2B 108.2 . . ?
H2A C2 H2B 107.4 . . ?
O53 C3 C4 108(2) . . ?
O53 C3 H3A 110.0 . . ?
C4 C3 H3A 110.0 . . ?
O53 C3 H3B 110.0 . . ?
C4 C3 H3B 110.0 . . ?
H3A C3 H3B 108.4 . . ?
C3 C4 H4A 109.5 . . ?
C3 C4 H4B 109.5 . . ?
H4A C4 H4B 109.5 . . ?
C3 C4 H4C 109.5 . . ?
H4A C4 H4C 109.5 . . ?
H4B C4 H4C 109.5 . . ?
O54 C5 C6 119(2) . . ?
O54 C5 H5A 107.5 . . ?
C6 C5 H5A 107.5 . . ?
O54 C5 H5B 107.5 . . ?
C6 C5 H5B 107.5 . . ?
H5A C5 H5B 107.0 . . ?
C5 C6 H6A 109.5 . . ?
C5 C6 H6B 109.5 . . ?
H6A C6 H6B 109.5 . . ?
C5 C6 H6C 109.5 . . ?
H6A C6 H6C 109.5 . . ?
H6B C6 H6C 109.5 . . ?
O55 C7 C8 117.2(19) . . ?
O55 C7 H7A 108.0 . . ?
C8 C7 H7A 108.0 . . ?
O55 C7 H7B 108.0 . . ?
C8 C7 H7B 108.0 . . ?
H7A C7 H7B 107.3 . . ?
C7 C8 H8A 109.5 . . ?
C7 C8 H8B 109.5 . . ?
H8A C8 H8B 109.5 . . ?
C7 C8 H8C 109.5 . . ?
H8A C8 H8C 109.5 . . ?
H8B C8 H8C 109.5 . . ?
O56 C9 C10 105.8(16) . . ?
O56 C9 H9A 110.6 . . ?
C10 C9 H9A 110.6 . . ?
O56 C9 H9B 110.6 . . ?
C10 C9 H9B 110.6 . . ?
H9A C9 H9B 108.7 . . ?
C9 C10 H10A 109.5 . . ?
C9 C10 H10B 109.5 . . ?
H10A C10 H10B 109.5 . . ?
C9 C10 H10C 109.5 . . ?
H10A C10 H10C 109.5 . . ?
H10B C10 H10C 109.5 . . ?
C12 C11 P5 113.6(14) . . ?
C12 C11 H11A 108.9 . . ?
P5 C11 H11A 108.9 . . ?
C12 C11 H11B 108.9 . . ?
P5 C11 H11B 108.9 . . ?
H11A C11 H11B 107.7 . . ?
C11 C12 P6 112.7(15) . . ?
C11 C12 H12A 109.0 . . ?
P6 C12 H12A 109.0 . . ?
C11 C12 H12B 109.0 . . ?
P6 C12 H12B 109.0 . . ?
H12A C12 H12B 107.8 . . ?
O57 C13 C14 105.7(15) . . ?
O57 C13 H13A 110.6 . . ?
C14 C13 H13A 110.6 . . ?
O57 C13 H13B 110.6 . . ?
C14 C13 H13B 110.6 . . ?
H13A C13 H13B 108.7 . . ?
C13 C14 H14A 109.5 . . ?
C13 C14 H14B 109.5 . . ?
H14A C14 H14B 109.5 . . ?
C13 C14 H14C 109.5 . . ?
H14A C14 H14C 109.5 . . ?
H14B C14 H14C 109.5 . . ?
O58 C15 C16 104(2) . . ?
O58 C15 H15A 111.0 . . ?
C16 C15 H15A 111.0 . . ?
O58 C15 H15B 111.0 . . ?
C16 C15 H15B 111.0 . . ?
H15A C15 H15B 109.0 . . ?
C15 C16 H16A 109.5 . . ?
C15 C16 H16B 109.5 . . ?
H16A C16 H16B 109.5 . . ?
C15 C16 H16C 109.5 . . ?
H16A C16 H16C 109.5 . . ?
H16B C16 H16C 109.5 . . ?
O59 C17 C18 104.8(16) . . ?
O59 C17 H17A 110.8 . . ?
C18 C17 H17A 110.8 . . ?
O59 C17 H17B 110.8 . . ?
C18 C17 H17B 110.8 . . ?
H17A C17 H17B 108.9 . . ?
C17 C18 H18A 109.5 . . ?
C17 C18 H18B 109.5 . . ?
H18A C18 H18B 109.5 . . ?
C17 C18 H18C 109.5 . . ?
H18A C18 H18C 109.5 . . ?
H18B C18 H18C 109.5 . . ?
O60 C19 C20 109.5(17) . . ?
O60 C19 H19A 109.8 . . ?
C20 C19 H19A 109.8 . . ?
O60 C19 H19B 109.8 . . ?
C20 C19 H19B 109.8 . . ?
H19A C19 H19B 108.2 . . ?
C19 C20 H20A 109.5 . . ?
C19 C20 H20B 109.5 . . ?
H20A C20 H20B 109.5 . . ?
C19 C20 H20C 109.5 . . ?
H20A C20 H20C 109.5 . . ?
H20B C20 H20C 109.5 . . ?
C22 C21 P7 107.6(16) . . ?
C22 C21 H21A 110.2 . . ?
P7 C21 H21A 110.2 . . ?
C22 C21 H21B 110.2 . . ?
P7 C21 H21B 110.2 . . ?
H21A C21 H21B 108.5 . . ?
C21 C22 P8 117.2(16) . . ?
C21 C22 H22A 108.0 . . ?
P8 C22 H22A 108.0 . . ?
C21 C22 H22B 108.0 . . ?
P8 C22 H22B 108.0 . . ?
H22A C22 H22B 107.2 . . ?
O61 C23 C24 97.8(17) . . ?
O61 C23 H23A 112.2 . . ?
C24 C23 H23A 112.2 . . ?
O61 C23 H23B 112.2 . . ?
C24 C23 H23B 112.2 . . ?
H23A C23 H23B 109.8 . . ?
C23 C24 H24A 109.5 . . ?
C23 C24 H24B 109.5 . . ?
H24A C24 H24B 109.5 . . ?
C23 C24 H24C 109.5 . . ?
H24A C24 H24C 109.5 . . ?
H24B C24 H24C 109.5 . . ?
O62 C25 C26 112(2) . . ?
O62 C25 H25A 109.2 . . ?
C26 C25 H25A 109.2 . . ?
O62 C25 H25B 109.2 . . ?
C26 C25 H25B 109.2 . . ?
H25A C25 H25B 107.9 . . ?
C25 C26 H26A 109.5 . . ?
C25 C26 H26B 109.5 . . ?
H26A C26 H26B 109.5 . . ?
C25 C26 H26C 109.5 . . ?
H26A C26 H26C 109.5 . . ?
H26B C26 H26C 109.5 . . ?
O63 C27 C28 114(2) . . ?
O63 C27 H27A 108.7 . . ?
C28 C27 H27A 108.7 . . ?
O63 C27 H27B 108.7 . . ?
C28 C27 H27B 108.7 . . ?
H27A C27 H27B 107.6 . . ?
C27 C28 H28A 109.5 . . ?
C27 C28 H28B 109.5 . . ?
H28A C28 H28B 109.5 . . ?
C27 C28 H28C 109.5 . . ?
H28A C28 H28C 109.5 . . ?
H28B C28 H28C 109.5 . . ?
O64 C29 C30 106.1(16) . . ?
O64 C29 H29A 110.5 . . ?
C30 C29 H29A 110.5 . . ?
O64 C29 H29B 110.5 . . ?
C30 C29 H29B 110.5 . . ?
H29A C29 H29B 108.7 . . ?
C29 C30 H30A 109.5 . . ?
C29 C30 H30B 109.5 . . ?
H30A C30 H30B 109.5 . . ?
C29 C30 H30C 109.5 . . ?
H30A C30 H30C 109.5 . . ?
H30B C30 H30C 109.5 . . ?
C32 C31 P9 110.7(17) . . ?
C32 C31 H31A 109.5 . . ?
P9 C31 H31A 109.5 . . ?
C32 C31 H31B 109.5 . . ?
P9 C31 H31B 109.5 . . ?
H31A C31 H31B 108.1 . . ?
C31 C32 P10 113.3(18) . . ?
C31 C32 H32A 108.9 . . ?
P10 C32 H32A 108.9 . . ?
C31 C32 H32B 108.9 . . ?
P10 C32 H32B 108.9 . . ?
H32A C32 H32B 107.7 . . ?
O65 C33 C34 99.1(18) . . ?
O65 C33 H33A 111.9 . . ?
C34 C33 H33A 111.9 . . ?
O65 C33 H33B 111.9 . . ?
C34 C33 H33B 111.9 . . ?
H33A C33 H33B 109.6 . . ?
C33 C34 H34A 109.5 . . ?
C33 C34 H34B 109.5 . . ?
H34A C34 H34B 109.5 . . ?
C33 C34 H34C 109.5 . . ?
H34A C34 H34C 109.5 . . ?
H34B C34 H34C 109.5 . . ?
O66 C35 C36 113(2) . . ?
O66 C35 H35A 109.0 . . ?
C36 C35 H35A 109.0 . . ?
O66 C35 H35B 109.0 . . ?
C36 C35 H35B 109.0 . . ?
H35A C35 H35B 107.8 . . ?
C35 C36 H36A 109.5 . . ?
C35 C36 H36B 109.5 . . ?
H36A C36 H36B 109.5 . . ?
C35 C36 H36C 109.5 . . ?
H36A C36 H36C 109.5 . . ?
H36B C36 H36C 109.5 . . ?
O67 C37 C38 109(2) . . ?
O67 C37 H37A 109.8 . . ?
C38 C37 H37A 109.8 . . ?
O67 C37 H37B 109.8 . . ?
C38 C37 H37B 109.8 . . ?
H37A C37 H37B 108.3 . . ?
C37 C38 H38A 109.5 . . ?
C37 C38 H38B 109.5 . . ?
H38A C38 H38B 109.5 . . ?
C37 C38 H38C 109.5 . . ?
H38A C38 H38C 109.5 . . ?
H38B C38 H38C 109.5 . . ?
O68 C39 C40 105(2) . . ?
O68 C39 H39A 110.8 . . ?
C40 C39 H39A 110.8 . . ?
O68 C39 H39B 110.8 . . ?
C40 C39 H39B 110.8 . . ?
H39A C39 H39B 108.8 . . ?
C39 C40 H40A 109.5 . . ?
C39 C40 H40B 109.5 . . ?
H40A C40 H40B 109.5 . . ?
C39 C40 H40C 109.5 . . ?
H40A C40 H40C 109.5 . . ?
H40B C40 H40C 109.5 . . ?
N1 C41 C42 171(5) . . ?
C41 C42 H42A 109.5 . . ?
C41 C42 H42B 109.5 . . ?
H42A C42 H42B 109.5 . . ?
C41 C42 H42C 109.5 . . ?
H42A C42 H42C 109.5 . . ?
H42B C42 H42C 109.5 . . ?
N2 C43 C44 174(4) . . ?
C43 C44 H44A 109.5 . . ?
C43 C44 H44B 109.5 . . ?
H44A C44 H44B 109.5 . . ?
C43 C44 H44C 109.5 . . ?
H44A C44 H44C 109.5 . . ?
H44B C44 H44C 109.5 . . ?

loop_
_geom_bond_atom_site_label_1
_geom_bond_atom_site_label_2
_geom_bond_distance
_geom_bond_site_symmetry_2
_geom_bond_publ_flag
Pr1 O47 2.392(12) . ?
Pr1 O49 2.399(12) . ?
Pr1 O51 2.411(13) . ?
Pr1 O45 2.417(14) . ?
Pr1 O50 2.420(12) . ?
Pr1 O46 2.426(12) . ?
Pr1 O52 2.435(13) . ?
Pr1 O48 2.468(14) . ?
Mo1 O9 1.631(12) . ?
Mo1 O6 1.813(12) . ?
Mo1 O7 1.813(13) . ?
Mo1 O8 1.956(13) . ?
Mo1 O5 1.961(12) . ?
Mo1 O1 2.416(11) . ?
Mo1 O4 2.482(13) 2_676 ?
Mo2 O11 1.591(12) . ?
Mo2 O5 1.806(12) . ?
Mo2 O16 1.810(13) 2_676 ?
Mo2 O10 1.913(12) . ?
Mo2 O19 1.943(14) 2_676 ?
Mo2 O2 2.428(14) . ?
Mo2 O4 2.493(14) 2_676 ?
Mo3 O14 1.633(12) . ?
Mo3 O13 1.771(12) . ?
Mo3 O10 1.855(12) . ?
Mo3 O12 1.928(13) . ?
Mo3 O6 1.944(12) . ?
Mo3 O4 2.395(12) 2_676 ?
Mo3 O3 2.441(11) . ?
Mo4 O17 1.625(13) . ?
Mo4 O15 1.811(12) . ?
Mo4 O12 1.834(13) . ?
Mo4 O21 1.912(13) 2_676 ?
Mo4 O16 1.951(13) . ?
Mo4 O3 2.401(11) . ?
Mo4 O2 2.423(14) 2_676 ?
Mo5 O20 1.661(11) . ?
Mo5 O18 1.802(13) . ?
Mo5 O19 1.831(14) . ?
Mo5 O7 1.906(13) . ?
Mo5 O15 1.956(12) . ?
Mo5 O2 2.464(15) 2_676 ?
Mo5 O1 2.493(11) . ?
Mo6 O22 1.624(12) . ?
Mo6 O8 1.812(13) . ?
Mo6 O21 1.823(13) . ?
Mo6 O18 1.962(14) . ?
Mo6 O13 1.983(13) 2_676 ?
Mo6 O1 2.390(11) . ?
Mo6 O3 2.495(12) 2_676 ?
Mo7 O31 1.653(16) . ?
Mo7 O30 1.863(13) . ?
Mo7 O27 1.870(16) . ?
Mo7 O29 1.871(13) . ?
Mo7 O28 1.924(13) . ?
Mo7 O23 2.353(13) . ?
Mo7 O26 2.437(15) 2_777 ?
Mo8 O33 1.661(13) . ?
Mo8 O32 1.858(14) . ?
Mo8 O37 1.865(14) 2_777 ?
Mo8 O40 1.887(16) 2_777 ?
Mo8 O27 1.890(16) . ?
Mo8 O24 2.501(14) 2_777 ?
Mo9 O35 1.624(12) . ?
Mo9 O34 1.847(14) . ?
Mo9 O28 1.862(14) . ?
Mo9 O32 1.867(15) . ?
Mo9 O43 1.900(16) 2_777 ?
Mo9 O23 2.435(12) . ?
Mo9 O25 2.494(15) 2_777 ?
Mo10 O38 1.653(14) . ?
Mo10 O36 1.871(15) . ?
Mo10 O37 1.883(15) . ?
Mo10 O34 1.889(14) . ?
Mo10 O42 1.901(17) 2_777 ?
Mo10 O24 2.398(12) . ?
Mo10 O25 2.500(14) 2_777 ?
Mo11 O41 1.640(16) . ?
Mo11 O40 1.861(16) . ?
Mo11 O36 1.873(14) . ?
Mo11 O29 1.889(13) . ?
Mo11 O39 1.904(13) . ?
Mo11 O24 2.371(14) . ?
Mo12 O44 1.628(14) . ?
Mo12 O39 1.849(15) . ?
Mo12 O43 1.852(15) . ?
Mo12 O42 1.870(16) . ?
Mo12 O30 1.878(14) . ?
Mo12 O25 2.326(13) . ?
Mo12 O26 2.462(12) 2_777 ?
N1 C41 1.148(9) . ?
N2 C43 1.154(9) . ?
O1 P1 1.531(11) . ?
O1 O4 1.752(16) 2_676 ?
O1 O3 1.776(15) 2_676 ?
O2 P1 1.521(14) . ?
O2 O3 1.690(17) 2_676 ?
O2 O4 1.767(18) 2_676 ?
O2 Mo4 2.423(14) 2_676 ?
O2 Mo5 2.464(15) 2_676 ?
O3 P1 1.514(10) . ?
O3 O4 1.661(16) 2_676 ?
O3 O2 1.690(17) 2_676 ?
O3 O1 1.776(15) 2_676 ?
O3 Mo6 2.495(12) 2_676 ?
O4 P1 1.497(12) . ?
O4 O3 1.661(16) 2_676 ?
O4 O1 1.752(16) 2_676 ?
O4 O2 1.767(18) 2_676 ?
O4 Mo3 2.395(12) 2_676 ?
O4 Mo1 2.482(13) 2_676 ?
O4 Mo2 2.493(14) 2_676 ?
O13 Mo6 1.983(13) 2_676 ?
O16 Mo2 1.810(13) 2_676 ?
O19 Mo2 1.943(14) 2_676 ?
O21 Mo4 1.912(13) 2_676 ?
O23 P2 1.521(13) . ?
O23 O26 1.591(17) 2_777 ?
O23 O25 1.797(17) 2_777 ?
O24 P2 1.544(13) . ?
O24 O26 1.734(18) 2_777 ?
O24 O25 1.791(18) 2_777 ?
O24 Mo8 2.501(14) 2_777 ?
O25 P2 1.520(11) . ?
O25 O26 1.609(18) 2_777 ?
O25 O24 1.791(18) 2_777 ?
O25 O23 1.797(17) 2_777 ?
O25 Mo9 2.494(14) 2_777 ?
O25 Mo10 2.500(14) 2_777 ?
O26 P2 1.448(13) . ?
O26 O23 1.591(17) 2_777 ?
O26 O25 1.609(18) 2_777 ?
O26 O24 1.734(18) 2_777 ?
O26 Mo7 2.437(15) 2_777 ?
O26 Mo12 2.462(12) 2_777 ?
O37 Mo8 1.865(14) 2_777 ?
O40 Mo8 1.887(16) 2_777 ?
O42 Mo10 1.901(17) 2_777 ?
O43 Mo9 1.900(16) 2_777 ?
O45 P3 1.402(13) . ?
O46 P4 1.461(12) . ?
O47 P5 1.467(12) . ?
O48 P6 1.438(14) . ?
O49 P7 1.438(13) . ?
O50 P8 1.446(12) . ?
O51 P9 1.448(13) . ?
O52 P10 1.422(14) . ?
O53 C3 1.429(10) . ?
O53 P3 1.565(19) . ?
O54 C5 1.420(10) . ?
O54 P3 1.42(2) . ?
O55 C7 1.424(10) . ?
O55 P4 1.473(16) . ?
O56 C9 1.439(9) . ?
O56 P4 1.527(14) . ?
O57 C13 1.439(9) . ?
O57 P5 1.558(13) . ?
O58 C15 1.437(10) . ?
O58 P5 1.549(17) . ?
O59 C17 1.432(9) . ?
O59 P6 1.545(15) . ?
O60 C19 1.422(10) . ?
O60 P6 1.511(14) . ?
O61 C23 1.420(10) . ?
O61 P7 1.627(17) . ?
O62 C25 1.429(10) . ?
O62 P7 1.433(18) . ?
O63 C27 1.430(9) . ?
O63 P8 1.529(16) . ?
O64 C29 1.435(9) . ?
O64 P8 1.544(14) . ?
O65 C33 1.431(9) . ?
O65 P9 1.573(15) . ?
O66 C35 1.424(10) . ?
O66 P9 1.516(17) . ?
O67 P10 1.423(19) . ?
O67 C37 1.425(10) . ?
O68 C39 1.419(10) . ?
O68 P10 1.604(17) . ?
P1 O4 1.497(12) 2_676 ?
P1 O3 1.514(10) 2_676 ?
P1 O2 1.521(14) 2_676 ?
P1 O1 1.531(11) 2_676 ?
P2 O26 1.448(13) 2_777 ?
P2 O25 1.520(11) 2_777 ?
P2 O23 1.521(13) 2_777 ?
P2 O24 1.544(13) 2_777 ?
P3 C1 1.87(3) . ?
P4 C2 1.82(2) . ?
P5 C11 1.74(2) . ?
P6 C12 1.78(2) . ?
P7 C21 1.79(2) . ?
P8 C22 1.80(2) . ?
P9 C31 1.81(2) . ?
P10 C32 1.73(2) . ?
C1 C2 1.509(10) . ?
C1 H1A 0.9700 . ?
C1 H1B 0.9700 . ?
C2 H2A 0.9700 . ?
C2 H2B 0.9700 . ?
C3 C4 1.510(10) . ?
C3 H3A 0.9700 . ?
C3 H3B 0.9700 . ?
C4 H4A 0.9600 . ?
C4 H4B 0.9600 . ?
C4 H4C 0.9600 . ?
C5 C6 1.524(10) . ?
C5 H5A 0.9700 . ?
C5 H5B 0.9700 . ?
C6 H6A 0.9600 . ?
C6 H6B 0.9600 . ?
C6 H6C 0.9600 . ?
C7 C8 1.522(10) . ?
C7 H7A 0.9700 . ?
C7 H7B 0.9700 . ?
C8 H8A 0.9600 . ?
C8 H8B 0.9600 . ?
C8 H8C 0.9600 . ?
C9 C10 1.520(10) . ?
C9 H9A 0.9700 . ?
C9 H9B 0.9700 . ?
C10 H10A 0.9600 . ?
C10 H10B 0.9600 . ?
C10 H10C 0.9600 . ?
C11 C12 1.527(10) . ?
C11 H11A 0.9700 . ?
C11 H11B 0.9700 . ?
C12 H12A 0.9700 . ?
C12 H12B 0.9700 . ?
C13 C14 1.518(10) . ?
C13 H13A 0.9700 . ?
C13 H13B 0.9700 . ?
C14 H14A 0.9600 . ?
C14 H14B 0.9600 . ?
C14 H14C 0.9600 . ?
C15 C16 1.529(10) . ?
C15 H15A 0.9700 . ?
C15 H15B 0.9700 . ?
C16 H16A 0.9600 . ?
C16 H16B 0.9600 . ?
C16 H16C 0.9600 . ?
C17 C18 1.525(9) . ?
C17 H17A 0.9700 . ?
C17 H17B 0.9700 . ?
C18 H18A 0.9600 . ?
C18 H18B 0.9600 . ?
C18 H18C 0.9600 . ?
C19 C20 1.514(10) . ?
C19 H19A 0.9700 . ?
C19 H19B 0.9700 . ?
C20 H20A 0.9600 . ?
C20 H20B 0.9600 . ?
C20 H20C 0.9600 . ?
C21 C22 1.518(10) . ?
C21 H21A 0.9700 . ?
C21 H21B 0.9700 . ?
C22 H22A 0.9700 . ?
C22 H22B 0.9700 . ?
C23 C24 1.516(10) . ?
C23 H23A 0.9700 . ?
C23 H23B 0.9700 . ?
C24 H24A 0.9600 . ?
C24 H24B 0.9600 . ?
C24 H24C 0.9600 . ?
C25 C26 1.525(10) . ?
C25 H25A 0.9700 . ?
C25 H25B 0.9700 . ?
C26 H26A 0.9600 . ?
C26 H26B 0.9600 . ?
C26 H26C 0.9600 . ?
C27 C28 1.523(10) . ?
C27 H27A 0.9700 . ?
C27 H27B 0.9700 . ?
C28 H28A 0.9600 . ?
C28 H28B 0.9600 . ?
C28 H28C 0.9600 . ?
C29 C30 1.515(10) . ?
C29 H29A 0.9700 . ?
C29 H29B 0.9700 . ?
C30 H30A 0.9600 . ?
C30 H30B 0.9600 . ?
C30 H30C 0.9600 . ?
C31 C32 1.518(10) . ?
C31 H31A 0.9700 . ?
C31 H31B 0.9700 . ?
C32 H32A 0.9700 . ?
C32 H32B 0.9700 . ?
C33 C34 1.516(10) . ?
C33 H33A 0.9700 . ?
C33 H33B 0.9700 . ?
C34 H34A 0.9600 . ?
C34 H34B 0.9600 . ?
C34 H34C 0.9600 . ?
C35 C36 1.514(10) . ?
C35 H35A 0.9700 . ?
C35 H35B 0.9700 . ?
C36 H36A 0.9600 . ?
C36 H36B 0.9600 . ?
C36 H36C 0.9600 . ?
C37 C38 1.515(10) . ?
C37 H37A 0.9700 . ?
C37 H37B 0.9700 . ?
C38 H38A 0.9600 . ?
C38 H38B 0.9600 . ?
C38 H38C 0.9600 . ?
C39 C40 1.519(10) . ?
C39 H39A 0.9700 . ?
C39 H39B 0.9700 . ?
C40 H40A 0.9600 . ?
C40 H40B 0.9600 . ?
C40 H40C 0.9600 . ?
C41 C42 1.488(9) . ?
C42 H42A 0.9600 . ?
C42 H42B 0.9600 . ?
C42 H42C 0.9600 . ?
C43 C44 1.492(9) . ?
C44 H44A 0.9600 . ?
C44 H44B 0.9600 . ?
C44 H44C 0.9600 . ?

loop_
_geom_torsion_atom_site_label_1
_geom_torsion_atom_site_label_2
_geom_torsion_atom_site_label_3
_geom_torsion_atom_site_label_4
_geom_torsion
_geom_torsion_site_symmetry_1
_geom_torsion_site_symmetry_2
_geom_torsion_site_symmetry_3
_geom_torsion_site_symmetry_4
_geom_torsion_publ_flag
O22 Mo6 O1 P1 -172.1(13) . . . . ?
O8 Mo6 O1 P1 134.0(9) . . . . ?
O21 Mo6 O1 P1 41.1(8) . . . . ?
O18 Mo6 O1 P1 -125.3(9) . . . . ?
O13 Mo6 O1 P1 -45.5(8) 2_676 . . . ?
O3 Mo6 O1 P1 -0.5(6) 2_676 . . . ?
O22 Mo6 O1 O4 116.1(16) . . . 2_676 ?
O8 Mo6 O1 O4 62.3(10) . . . 2_676 ?
O21 Mo6 O1 O4 -30.7(10) . . . 2_676 ?
O18 Mo6 O1 O4 163.0(11) . . . 2_676 ?
O13 Mo6 O1 O4 -117.3(10) 2_676 . . 2_676 ?
O3 Mo6 O1 O4 -72.3(10) 2_676 . . 2_676 ?
O22 Mo6 O1 O3 -171.6(14) . . . 2_676 ?
O8 Mo6 O1 O3 134.5(7) . . . 2_676 ?
O21 Mo6 O1 O3 41.6(6) . . . 2_676 ?
O18 Mo6 O1 O3 -124.8(7) . . . 2_676 ?
O13 Mo6 O1 O3 -45.0(6) 2_676 . . 2_676 ?
O22 Mo6 O1 Mo1 48.4(16) . . . . ?
O8 Mo6 O1 Mo1 -5.4(5) . . . . ?
O21 Mo6 O1 Mo1 -98.3(5) . . . . ?
O18 Mo6 O1 Mo1 95.3(5) . . . . ?
O13 Mo6 O1 Mo1 175.0(5) 2_676 . . . ?
O3 Mo6 O1 Mo1 -139.9(7) 2_676 . . . ?
O22 Mo6 O1 Mo5 -43.2(16) . . . . ?
O8 Mo6 O1 Mo5 -97.0(6) . . . . ?
O21 Mo6 O1 Mo5 170.1(5) . . . . ?
O18 Mo6 O1 Mo5 3.7(5) . . . . ?
O13 Mo6 O1 Mo5 83.5(4) 2_676 . . . ?
O3 Mo6 O1 Mo5 128.5(6) 2_676 . . . ?
O9 Mo1 O1 P1 -171.9(13) . . . . ?
O6 Mo1 O1 P1 32.6(8) . . . . ?
O7 Mo1 O1 P1 123.2(9) . . . . ?
O8 Mo1 O1 P1 -135.0(9) . . . . ?
O5 Mo1 O1 P1 -54.9(8) . . . . ?
O4 Mo1 O1 P1 -4.2(6) 2_676 . . . ?
O9 Mo1 O1 O4 -167.8(14) . . . 2_676 ?
O6 Mo1 O1 O4 36.7(7) . . . 2_676 ?
O7 Mo1 O1 O4 127.3(8) . . . 2_676 ?
O8 Mo1 O1 O4 -130.8(8) . . . 2_676 ?
O5 Mo1 O1 O4 -50.8(7) . . . 2_676 ?
O9 Mo1 O1 O3 -99.4(17) . . . 2_676 ?
O6 Mo1 O1 O3 105.1(10) . . . 2_676 ?
O7 Mo1 O1 O3 -164.3(12) . . . 2_676 ?
O8 Mo1 O1 O3 -62.4(10) . . . 2_676 ?
O5 Mo1 O1 O3 17.6(10) . . . 2_676 ?
O4 Mo1 O1 O3 68.4(10) 2_676 . . 2_676 ?
O9 Mo1 O1 Mo6 -31.8(15) . . . . ?
O6 Mo1 O1 Mo6 172.7(5) . . . . ?
O7 Mo1 O1 Mo6 -96.7(6) . . . . ?
O8 Mo1 O1 Mo6 5.1(5) . . . . ?
O5 Mo1 O1 Mo6 85.2(4) . . . . ?
O4 Mo1 O1 Mo6 135.9(7) 2_676 . . . ?
O9 Mo1 O1 Mo5 60.4(15) . . . . ?
O6 Mo1 O1 Mo5 -95.1(5) . . . . ?
O7 Mo1 O1 Mo5 -4.5(5) . . . . ?
O8 Mo1 O1 Mo5 97.4(6) . . . . ?
O5 Mo1 O1 Mo5 177.4(4) . . . . ?
O4 Mo1 O1 Mo5 -131.8(7) 2_676 . . . ?
O20 Mo5 O1 P1 -173.4(10) . . . . ?
O18 Mo5 O1 P1 129.6(8) . . . . ?
O19 Mo5 O1 P1 39.8(7) . . . . ?
O7 Mo5 O1 P1 -127.3(8) . . . . ?
O15 Mo5 O1 P1 -49.5(7) . . . . ?
O2 Mo5 O1 P1 -3.3(5) 2_676 . . . ?
O20 Mo5 O1 O4 -108.0(14) . . . 2_676 ?
O18 Mo5 O1 O4 -165.0(11) . . . 2_676 ?
O19 Mo5 O1 O4 105.2(9) . . . 2_676 ?
O7 Mo5 O1 O4 -61.9(9) . . . 2_676 ?
O15 Mo5 O1 O4 16.0(9) . . . 2_676 ?
O2 Mo5 O1 O4 62.2(9) 2_676 . . 2_676 ?
O20 Mo5 O1 O3 121.7(13) . . . 2_676 ?
O18 Mo5 O1 O3 64.7(9) . . . 2_676 ?
O19 Mo5 O1 O3 -25.1(9) . . . 2_676 ?
O7 Mo5 O1 O3 167.8(10) . . . 2_676 ?
O15 Mo5 O1 O3 -114.4(9) . . . 2_676 ?
O2 Mo5 O1 O3 -68.2(9) 2_676 . . 2_676 ?
O20 Mo5 O1 Mo6 53.0(12) . . . . ?
O18 Mo5 O1 Mo6 -4.0(5) . . . . ?
O19 Mo5 O1 Mo6 -93.9(5) . . . . ?
O7 Mo5 O1 Mo6 99.0(6) . . . . ?
O15 Mo5 O1 Mo6 176.9(4) . . . . ?
O2 Mo5 O1 Mo6 -136.9(7) 2_676 . . . ?
O20 Mo5 O1 Mo1 -41.6(13) . . . . ?
O18 Mo5 O1 Mo1 -98.6(6) . . . . ?
O19 Mo5 O1 Mo1 171.5(5) . . . . ?
O7 Mo5 O1 Mo1 4.4(5) . . . . ?
O15 Mo5 O1 Mo1 82.3(5) . . . . ?
O2 Mo5 O1 Mo1 128.5(7) 2_676 . . . ?
O11 Mo2 O2 P1 -174.0(14) . . . . ?
O5 Mo2 O2 P1 40.3(10) . . . . ?
O16 Mo2 O2 P1 132.7(12) 2_676 . . . ?
O10 Mo2 O2 P1 -47.8(10) . . . . ?
O19 Mo2 O2 P1 -126.3(11) 2_676 . . . ?
O4 Mo2 O2 P1 -4.5(7) 2_676 . . . ?
O11 Mo2 O2 O3 113.6(18) . . . 2_676 ?
O5 Mo2 O2 O3 -32.1(11) . . . 2_676 ?
O16 Mo2 O2 O3 60.4(11) 2_676 . . 2_676 ?
O10 Mo2 O2 O3 -120.1(11) . . . 2_676 ?
O19 Mo2 O2 O3 161.3(12) 2_676 . . 2_676 ?
O4 Mo2 O2 O3 -76.9(11) 2_676 . . 2_676 ?
O11 Mo2 O2 O4 -169.5(16) . . . 2_676 ?
O5 Mo2 O2 O4 44.8(7) . . . 2_676 ?
O16 Mo2 O2 O4 137.3(9) 2_676 . . 2_676 ?
O10 Mo2 O2 O4 -43.3(7) . . . 2_676 ?
O19 Mo2 O2 O4 -121.8(8) 2_676 . . 2_676 ?
O11 Mo2 O2 Mo4 49.2(19) . . . 2_676 ?
O5 Mo2 O2 Mo4 -96.5(5) . . . 2_676 ?
O16 Mo2 O2 Mo4 -4.0(5) 2_676 . . 2_676 ?
O10 Mo2 O2 Mo4 175.5(5) . . . 2_676 ?
O19 Mo2 O2 Mo4 96.9(6) 2_676 . . 2_676 ?
O4 Mo2 O2 Mo4 -141.3(9) 2_676 . . 2_676 ?
O11 Mo2 O2 Mo5 -43.0(19) . . . 2_676 ?
O5 Mo2 O2 Mo5 171.3(5) . . . 2_676 ?
O16 Mo2 O2 Mo5 -96.2(6) 2_676 . . 2_676 ?
O10 Mo2 O2 Mo5 83.3(5) . . . 2_676 ?
O19 Mo2 O2 Mo5 4.7(5) 2_676 . . 2_676 ?
O4 Mo2 O2 Mo5 126.5(8) 2_676 . . 2_676 ?
O17 Mo4 O3 P1 -177.1(14) . . . . ?
O15 Mo4 O3 P1 41.3(9) . . . . ?
O12 Mo4 O3 P1 132.3(10) . . . . ?
O21 Mo4 O3 P1 -127.3(10) 2_676 . . . ?
O16 Mo4 O3 P1 -46.4(9) . . . . ?
O2 Mo4 O3 P1 -3.2(7) 2_676 . . . ?
O17 Mo4 O3 O4 108.9(18) . . . 2_676 ?
O15 Mo4 O3 O4 -32.7(10) . . . 2_676 ?
O12 Mo4 O3 O4 58.3(10) . . . 2_676 ?
O21 Mo4 O3 O4 158.8(11) 2_676 . . 2_676 ?
O16 Mo4 O3 O4 -120.4(10) . . . 2_676 ?
O2 Mo4 O3 O4 -77.2(11) 2_676 . . 2_676 ?
O17 Mo4 O3 O2 -173.9(16) . . . 2_676 ?
O15 Mo4 O3 O2 44.5(7) . . . 2_676 ?
O12 Mo4 O3 O2 135.5(8) . . . 2_676 ?
O21 Mo4 O3 O2 -124.1(8) 2_676 . . 2_676 ?
O16 Mo4 O3 O2 -43.2(7) . . . 2_676 ?
O17 Mo4 O3 O1 -104.8(17) . . . 2_676 ?
O15 Mo4 O3 O1 113.6(9) . . . 2_676 ?
O12 Mo4 O3 O1 -155.4(10) . . . 2_676 ?
O21 Mo4 O3 O1 -54.9(9) 2_676 . . 2_676 ?
O16 Mo4 O3 O1 25.9(9) . . . 2_676 ?
O2 Mo4 O3 O1 69.1(10) 2_676 . . 2_676 ?
O17 Mo4 O3 Mo3 44.8(17) . . . . ?
O15 Mo4 O3 Mo3 -96.8(5) . . . . ?
O12 Mo4 O3 Mo3 -5.8(4) . . . . ?
O21 Mo4 O3 Mo3 94.7(5) 2_676 . . . ?
O16 Mo4 O3 Mo3 175.5(5) . . . . ?
O2 Mo4 O3 Mo3 -141.3(8) 2_676 . . . ?
O17 Mo4 O3 Mo6 -46.4(17) . . . 2_676 ?
O15 Mo4 O3 Mo6 172.0(4) . . . 2_676 ?
O12 Mo4 O3 Mo6 -97.0(5) . . . 2_676 ?
O21 Mo4 O3 Mo6 3.5(5) 2_676 . . 2_676 ?
O16 Mo4 O3 Mo6 84.3(5) . . . 2_676 ?
O2 Mo4 O3 Mo6 127.5(8) 2_676 . . 2_676 ?
O14 Mo3 O3 P1 -173.2(14) . . . . ?
O13 Mo3 O3 P1 124.5(9) . . . . ?
O10 Mo3 O3 P1 33.0(9) . . . . ?
O12 Mo3 O3 P1 -133.9(10) . . . . ?
O6 Mo3 O3 P1 -54.1(8) . . . . ?
O4 Mo3 O3 P1 -6.2(6) 2_676 . . . ?
O14 Mo3 O3 O4 -167.0(16) . . . 2_676 ?
O13 Mo3 O3 O4 130.7(8) . . . 2_676 ?
O10 Mo3 O3 O4 39.2(7) . . . 2_676 ?
O12 Mo3 O3 O4 -127.7(8) . . . 2_676 ?
O6 Mo3 O3 O4 -47.9(7) . . . 2_676 ?
O14 Mo3 O3 O2 -97.2(19) . . . 2_676 ?
O13 Mo3 O3 O2 -159.4(13) . . . 2_676 ?
O10 Mo3 O3 O2 109.1(12) . . . 2_676 ?
O12 Mo3 O3 O2 -57.9(11) . . . 2_676 ?
O6 Mo3 O3 O2 21.9(12) . . . 2_676 ?
O4 Mo3 O3 O2 69.9(12) 2_676 . . 2_676 ?
O14 Mo3 O3 O1 117.9(16) . . . 2_676 ?
O13 Mo3 O3 O1 55.7(9) . . . 2_676 ?
O10 Mo3 O3 O1 -35.9(9) . . . 2_676 ?
O12 Mo3 O3 O1 157.2(10) . . . 2_676 ?
O6 Mo3 O3 O1 -123.0(9) . . . 2_676 ?
O4 Mo3 O3 O1 -75.1(9) 2_676 . . 2_676 ?
O14 Mo3 O3 Mo4 -33.7(17) . . . . ?
O13 Mo3 O3 Mo4 -96.0(6) . . . . ?
O10 Mo3 O3 Mo4 172.5(5) . . . . ?
O12 Mo3 O3 Mo4 5.6(4) . . . . ?
O6 Mo3 O3 Mo4 85.4(5) . . . . ?
O4 Mo3 O3 Mo4 133.3(8) 2_676 . . . ?
O14 Mo3 O3 Mo6 58.3(17) . . . 2_676 ?
O13 Mo3 O3 Mo6 -4.0(5) . . . 2_676 ?
O10 Mo3 O3 Mo6 -95.5(5) . . . 2_676 ?
O12 Mo3 O3 Mo6 97.5(5) . . . 2_676 ?
O6 Mo3 O3 Mo6 177.3(4) . . . 2_676 ?
O4 Mo3 O3 Mo6 -134.7(8) 2_676 . . 2_676 ?
O11 Mo2 O5 Mo1 153.6(10) . . . . ?
O16 Mo2 O5 Mo1 -102.8(10) 2_676 . . . ?
O10 Mo2 O5 Mo1 54.1(10) . . . . ?
O19 Mo2 O5 Mo1 -7.3(19) 2_676 . . . ?
O2 Mo2 O5 Mo1 -38.3(10) . . . . ?
O4 Mo2 O5 Mo1 -7.2(8) 2_676 . . . ?
O9 Mo1 O5 Mo2 -158.1(10) . . . . ?
O6 Mo1 O5 Mo2 -54.8(10) . . . . ?
O7 Mo1 O5 Mo2 38.3(18) . . . . ?
O8 Mo1 O5 Mo2 103.6(11) . . . . ?
O1 Mo1 O5 Mo2 42.3(10) . . . . ?
O4 Mo1 O5 Mo2 7.3(8) 2_676 . . . ?
O9 Mo1 O6 Mo3 154.3(11) . . . . ?
O7 Mo1 O6 Mo3 -99.8(11) . . . . ?
O8 Mo1 O6 Mo3 -8(2) . . . . ?
O5 Mo1 O6 Mo3 54.1(11) . . . . ?
O1 Mo1 O6 Mo3 -35.1(11) . . . . ?
O4 Mo1 O6 Mo3 -8.7(9) 2_676 . . . ?
O14 Mo3 O6 Mo1 -157.7(11) . . . . ?
O13 Mo3 O6 Mo1 38(2) . . . . ?
O10 Mo3 O6 Mo1 -55.5(11) . . . . ?
O12 Mo3 O6 Mo1 102.8(11) . . . . ?
O4 Mo3 O6 Mo1 9.0(9) 2_676 . . . ?
O3 Mo3 O6 Mo1 41.1(11) . . . . ?
O9 Mo1 O7 Mo5 -149.4(13) . . . . ?
O6 Mo1 O7 Mo5 105.7(13) . . . . ?
O8 Mo1 O7 Mo5 -50.0(13) . . . . ?
O5 Mo1 O7 Mo5 14(2) . . . . ?
O1 Mo1 O7 Mo5 9.6(11) . . . . ?
O4 Mo1 O7 Mo5 41.7(13) 2_676 . . . ?
O20 Mo5 O7 Mo1 153.1(13) . . . . ?
O18 Mo5 O7 Mo1 52.0(14) . . . . ?
O19 Mo5 O7 Mo1 -41(2) . . . . ?
O15 Mo5 O7 Mo1 -107.7(14) . . . . ?
O2 Mo5 O7 Mo1 -44.7(13) 2_676 . . . ?
O1 Mo5 O7 Mo1 -9.5(11) . . . . ?
O22 Mo6 O8 Mo1 -152.6(12) . . . . ?
O21 Mo6 O8 Mo1 102.4(12) . . . . ?
O18 Mo6 O8 Mo1 -52.6(13) . . . . ?
O13 Mo6 O8 Mo1 11(2) 2_676 . . . ?
O1 Mo6 O8 Mo1 10.3(10) . . . . ?
O3 Mo6 O8 Mo1 39.3(12) 2_676 . . . ?
O9 Mo1 O8 Mo6 156.1(12) . . . . ?
O6 Mo1 O8 Mo6 -42(2) . . . . ?
O7 Mo1 O8 Mo6 51.7(13) . . . . ?
O5 Mo1 O8 Mo6 -104.7(13) . . . . ?
O1 Mo1 O8 Mo6 -10.4(10) . . . . ?
O4 Mo1 O8 Mo6 -40.7(12) 2_676 . . . ?
O14 Mo3 O10 Mo2 154.5(11) . . . . ?
O13 Mo3 O10 Mo2 -101.4(11) . . . . ?
O12 Mo3 O10 Mo2 -6(2) . . . . ?
O6 Mo3 O10 Mo2 54.7(11) . . . . ?
O4 Mo3 O10 Mo2 -8.4(9) 2_676 . . . ?
O3 Mo3 O10 Mo2 -34.9(11) . . . . ?
O11 Mo2 O10 Mo3 -157.7(11) . . . . ?
O5 Mo2 O10 Mo3 -56.0(11) . . . . ?
O16 Mo2 O10 Mo3 40(2) 2_676 . . . ?
O19 Mo2 O10 Mo3 102.8(11) 2_676 . . . ?
O2 Mo2 O10 Mo3 39.3(11) . . . . ?
O4 Mo2 O10 Mo3 8.2(9) 2_676 . . . ?
O17 Mo4 O12 Mo3 -152.3(11) . . . . ?
O15 Mo4 O12 Mo3 104.9(11) . . . . ?
O21 Mo4 O12 Mo3 -51.0(11) 2_676 . . . ?
O16 Mo4 O12 Mo3 14(2) . . . . ?
O3 Mo4 O12 Mo3 11.3(9) . . . . ?
O2 Mo4 O12 Mo3 38.8(11) 2_676 . . . ?
O14 Mo3 O12 Mo4 155.2(11) . . . . ?
O13 Mo3 O12 Mo4 52.5(11) . . . . ?
O10 Mo3 O12 Mo4 -43.9(18) . . . . ?
O6 Mo3 O12 Mo4 -106.0(11) . . . . ?
O4 Mo3 O12 Mo4 -41.9(11) 2_676 . . . ?
O3 Mo3 O12 Mo4 -11.3(9) . . . . ?
O14 Mo3 O13 Mo6 -153.0(11) . . . 2_676 ?
O10 Mo3 O13 Mo6 103.2(11) . . . 2_676 ?
O12 Mo3 O13 Mo6 -52.3(12) . . . 2_676 ?
O6 Mo3 O13 Mo6 11(2) . . . 2_676 ?
O4 Mo3 O13 Mo6 37.1(12) 2_676 . . 2_676 ?
O3 Mo3 O13 Mo6 7.8(10) . . . 2_676 ?
O17 Mo4 O15 Mo5 155.1(11) . . . . ?
O12 Mo4 O15 Mo5 -102.2(11) . . . . ?
O21 Mo4 O15 Mo5 -12(2) 2_676 . . . ?
O16 Mo4 O15 Mo5 53.3(11) . . . . ?
O3 Mo4 O15 Mo5 -38.0(11) . . . . ?
O2 Mo4 O15 Mo5 -7.8(9) 2_676 . . . ?
O20 Mo5 O15 Mo4 -158.1(11) . . . . ?
O18 Mo5 O15 Mo4 40(2) . . . . ?
O19 Mo5 O15 Mo4 -54.3(11) . . . . ?
O7 Mo5 O15 Mo4 102.8(11) . . . . ?
O2 Mo5 O15 Mo4 7.9(9) 2_676 . . . ?
O1 Mo5 O15 Mo4 42.0(11) . . . . ?
O17 Mo4 O16 Mo2 -158.0(12) . . . 2_676 ?
O15 Mo4 O16 Mo2 -56.4(12) . . . 2_676 ?
O12 Mo4 O16 Mo2 35(2) . . . 2_676 ?
O21 Mo4 O16 Mo2 101.6(12) 2_676 . . 2_676 ?
O3 Mo4 O16 Mo2 38.2(11) . . . 2_676 ?
O2 Mo4 O16 Mo2 7.8(10) 2_676 . . 2_676 ?
O20 Mo5 O18 Mo6 -152.2(12) . . . . ?
O19 Mo5 O18 Mo6 103.2(12) . . . . ?
O7 Mo5 O18 Mo6 -51.7(12) . . . . ?
O15 Mo5 O18 Mo6 10(2) . . . . ?
O2 Mo5 O18 Mo6 38.2(12) 2_676 . . . ?
O1 Mo5 O18 Mo6 7.4(10) . . . . ?
O22 Mo6 O18 Mo5 157.1(12) . . . . ?
O8 Mo6 O18 Mo5 54.3(12) . . . . ?
O21 Mo6 O18 Mo5 -41(2) . . . . ?
O13 Mo6 O18 Mo5 -103.4(12) 2_676 . . . ?
O1 Mo6 O18 Mo5 -7.7(10) . . . . ?
O3 Mo6 O18 Mo5 -41.5(12) 2_676 . . . ?
O20 Mo5 O19 Mo2 152.3(11) . . . 2_676 ?
O18 Mo5 O19 Mo2 -105.5(11) . . . 2_676 ?
O7 Mo5 O19 Mo2 -13(2) . . . 2_676 ?
O15 Mo5 O19 Mo2 51.5(11) . . . 2_676 ?
O2 Mo5 O19 Mo2 -9.4(9) 2_676 . . 2_676 ?
O1 Mo5 O19 Mo2 -41.0(11) . . . 2_676 ?
O22 Mo6 O21 Mo4 153.9(11) . . . 2_676 ?
O8 Mo6 O21 Mo4 -101.7(12) . . . 2_676 ?
O18 Mo6 O21 Mo4 -7(2) . . . 2_676 ?
O13 Mo6 O21 Mo4 53.6(12) 2_676 . . 2_676 ?
O1 Mo6 O21 Mo4 -37.7(12) . . . 2_676 ?
O3 Mo6 O21 Mo4 -7.3(10) 2_676 . . 2_676 ?
O31 Mo7 O23 P2 178.0(16) . . . . ?
O30 Mo7 O23 P2 -35.5(11) . . . . ?
O27 Mo7 O23 P2 -122.8(11) . . . . ?
O29 Mo7 O23 P2 51.2(10) . . . . ?
O28 Mo7 O23 P2 136.8(12) . . . . ?
O26 Mo7 O23 P2 2.4(8) 2_777 . . . ?
O31 Mo7 O23 O26 175.6(18) . . . 2_777 ?
O30 Mo7 O23 O26 -38.0(8) . . . 2_777 ?
O27 Mo7 O23 O26 -125.3(9) . . . 2_777 ?
O29 Mo7 O23 O26 48.8(8) . . . 2_777 ?
O28 Mo7 O23 O26 134.4(9) . . . 2_777 ?
O31 Mo7 O23 O25 100(2) . . . 2_777 ?
O30 Mo7 O23 O25 -114.0(13) . . . 2_777 ?
O27 Mo7 O23 O25 158.7(14) . . . 2_777 ?
O29 Mo7 O23 O25 -27.2(13) . . . 2_777 ?
O28 Mo7 O23 O25 58.4(12) . . . 2_777 ?
O26 Mo7 O23 O25 -76.0(14) 2_777 . . 2_777 ?
O31 Mo7 O23 Mo9 35(2) . . . . ?
O30 Mo7 O23 Mo9 -178.2(5) . . . . ?
O27 Mo7 O23 Mo9 94.5(6) . . . . ?
O29 Mo7 O23 Mo9 -91.4(5) . . . . ?
O28 Mo7 O23 Mo9 -5.8(5) . . . . ?
O26 Mo7 O23 Mo9 -140.2(10) 2_777 . . . ?
O35 Mo9 O23 P2 179.1(16) . . . . ?
O34 Mo9 O23 P2 -51.4(10) . . . . ?
O28 Mo9 O23 P2 -139.1(12) . . . . ?
O32 Mo9 O23 P2 119.6(11) . . . . ?
O43 Mo9 O23 P2 36.3(11) 2_777 . . . ?
O25 Mo9 O23 P2 -1.2(7) 2_777 . . . ?
O35 Mo9 O23 O26 -106(2) . . . 2_777 ?
O34 Mo9 O23 O26 23.4(14) . . . 2_777 ?
O28 Mo9 O23 O26 -64.3(14) . . . 2_777 ?
O32 Mo9 O23 O26 -165.7(15) . . . 2_777 ?
O43 Mo9 O23 O26 111.1(14) 2_777 . . 2_777 ?
O25 Mo9 O23 O26 73.6(14) 2_777 . . 2_777 ?
O35 Mo9 O23 O25 -179.7(17) . . . 2_777 ?
O34 Mo9 O23 O25 -50.3(8) . . . 2_777 ?
O28 Mo9 O23 O25 -138.0(9) . . . 2_777 ?
O32 Mo9 O23 O25 120.7(9) . . . 2_777 ?
O43 Mo9 O23 O25 37.5(8) 2_777 . . 2_777 ?
O35 Mo9 O23 Mo7 -36(2) . . . . ?
O34 Mo9 O23 Mo7 93.8(6) . . . . ?
O28 Mo9 O23 Mo7 6.1(5) . . . . ?
O32 Mo9 O23 Mo7 -95.3(7) . . . . ?
O43 Mo9 O23 Mo7 -178.5(6) 2_777 . . . ?
O25 Mo9 O23 Mo7 144.0(9) 2_777 . . . ?
O41 Mo11 O24 P2 -179.3(16) . . . . ?
O40 Mo11 O24 P2 123.3(10) . . . . ?
O36 Mo11 O24 P2 -134.4(11) . . . . ?
O29 Mo11 O24 P2 -48.3(9) . . . . ?
O39 Mo11 O24 P2 39.8(10) . . . . ?
O41 Mo11 O24 O26 -176.1(18) . . . 2_777 ?
O40 Mo11 O24 O26 126.5(8) . . . 2_777 ?
O36 Mo11 O24 O26 -131.2(9) . . . 2_777 ?
O29 Mo11 O24 O26 -45.1(7) . . . 2_777 ?
O39 Mo11 O24 O26 43.0(7) . . . 2_777 ?
O41 Mo11 O24 O25 -106(2) . . . 2_777 ?
O40 Mo11 O24 O25 -163.0(13) . . . 2_777 ?
O36 Mo11 O24 O25 -60.6(11) . . . 2_777 ?
O29 Mo11 O24 O25 25.4(11) . . . 2_777 ?
O39 Mo11 O24 O25 113.5(11) . . . 2_777 ?
O41 Mo11 O24 Mo10 -39(2) . . . . ?
O40 Mo11 O24 Mo10 -95.9(6) . . . . ?
O36 Mo11 O24 Mo10 6.5(6) . . . . ?
O29 Mo11 O24 Mo10 92.5(5) . . . . ?
O39 Mo11 O24 Mo10 -179.4(5) . . . . ?
O41 Mo11 O24 Mo8 53.3(19) . . . 2_777 ?
O40 Mo11 O24 Mo8 -4.0(5) . . . 2_777 ?
O36 Mo11 O24 Mo8 98.3(6) . . . 2_777 ?
O29 Mo11 O24 Mo8 -175.7(5) . . . 2_777 ?
O39 Mo11 O24 Mo8 -87.6(5) . . . 2_777 ?
O38 Mo10 O24 P2 178.2(16) . . . . ?
O36 Mo10 O24 P2 134.7(11) . . . . ?
O37 Mo10 O24 P2 -121.6(11) . . . . ?
O34 Mo10 O24 P2 49.5(10) . . . . ?
O42 Mo10 O24 P2 -38.0(10) 2_777 . . . ?
O25 Mo10 O24 P2 0.4(7) 2_777 . . . ?
O38 Mo10 O24 O26 109(2) . . . 2_777 ?
O36 Mo10 O24 O26 65.0(13) . . . 2_777 ?
O37 Mo10 O24 O26 168.7(15) . . . 2_777 ?
O34 Mo10 O24 O26 -20.2(13) . . . 2_777 ?
O42 Mo10 O24 O26 -107.7(13) 2_777 . . 2_777 ?
O25 Mo10 O24 O26 -69.3(13) 2_777 . . 2_777 ?
O38 Mo10 O24 O25 177.9(18) . . . 2_777 ?
O36 Mo10 O24 O25 134.4(9) . . . 2_777 ?
O37 Mo10 O24 O25 -122.0(9) . . . 2_777 ?
O34 Mo10 O24 O25 49.1(8) . . . 2_777 ?
O42 Mo10 O24 O25 -38.4(8) 2_777 . . 2_777 ?
O38 Mo10 O24 Mo11 37(2) . . . . ?
O36 Mo10 O24 Mo11 -6.5(6) . . . . ?
O37 Mo10 O24 Mo11 97.2(7) . . . . ?
O34 Mo10 O24 Mo11 -91.7(6) . . . . ?
O42 Mo10 O24 Mo11 -179.3(5) 2_777 . . . ?
O25 Mo10 O24 Mo11 -140.9(8) 2_777 . . . ?
O38 Mo10 O24 Mo8 -55(2) . . . 2_777 ?
O36 Mo10 O24 Mo8 -98.6(7) . . . 2_777 ?
O37 Mo10 O24 Mo8 5.1(6) . . . 2_777 ?
O34 Mo10 O24 Mo8 176.2(6) . . . 2_777 ?
O42 Mo10 O24 Mo8 88.7(5) 2_777 . . 2_777 ?
O25 Mo10 O24 Mo8 127.1(8) 2_777 . . 2_777 ?
O44 Mo12 O25 P2 -179.4(19) . . . . ?
O39 Mo12 O25 P2 -43.1(11) . . . . ?
O43 Mo12 O25 P2 -130.1(12) . . . . ?
O42 Mo12 O25 P2 129.2(12) . . . . ?
O30 Mo12 O25 P2 44.0(11) . . . . ?
O26 Mo12 O25 P2 3.1(8) 2_777 . . . ?
O44 Mo12 O25 O26 178(2) . . . 2_777 ?
O39 Mo12 O25 O26 -46.2(8) . . . 2_777 ?
O43 Mo12 O25 O26 -133.1(9) . . . 2_777 ?
O42 Mo12 O25 O26 126.1(9) . . . 2_777 ?
O30 Mo12 O25 O26 40.9(8) . . . 2_777 ?
O44 Mo12 O25 O24 102(2) . . . 2_777 ?
O39 Mo12 O25 O24 -121.6(12) . . . 2_777 ?
O43 Mo12 O25 O24 151.4(13) . . . 2_777 ?
O42 Mo12 O25 O24 50.7(11) . . . 2_777 ?
O30 Mo12 O25 O24 -34.5(12) . . . 2_777 ?
O26 Mo12 O25 O24 -75.4(13) 2_777 . . 2_777 ?
O44 Mo12 O25 O23 -102(2) . . . 2_777 ?
O39 Mo12 O25 O23 34.0(13) . . . 2_777 ?
O43 Mo12 O25 O23 -53.0(12) . . . 2_777 ?
O42 Mo12 O25 O23 -153.7(14) . . . 2_777 ?
O30 Mo12 O25 O23 121.1(12) . . . 2_777 ?
O26 Mo12 O25 O23 80.2(13) 2_777 . . 2_777 ?
O44 Mo12 O25 Mo9 -45(2) . . . 2_777 ?
O39 Mo12 O25 Mo9 91.7(5) . . . 2_777 ?
O43 Mo12 O25 Mo9 4.7(5) . . . 2_777 ?
O42 Mo12 O25 Mo9 -96.0(6) . . . 2_777 ?
O30 Mo12 O25 Mo9 178.8(5) . . . 2_777 ?
O26 Mo12 O25 Mo9 137.9(9) 2_777 . . 2_777 ?
O44 Mo12 O25 Mo10 45(2) . . . 2_777 ?
O39 Mo12 O25 Mo10 -178.3(5) . . . 2_777 ?
O43 Mo12 O25 Mo10 94.7(6) . . . 2_777 ?
O42 Mo12 O25 Mo10 -6.0(5) . . . 2_777 ?
O30 Mo12 O25 Mo10 -91.3(5) . . . 2_777 ?
O26 Mo12 O25 Mo10 -132.2(9) 2_777 . . 2_777 ?
O31 Mo7 O27 Mo8 152.9(12) . . . . ?
O30 Mo7 O27 Mo8 -104.2(12) . . . . ?
O29 Mo7 O27 Mo8 -25(2) . . . . ?
O28 Mo7 O27 Mo8 52.5(12) . . . . ?
O23 Mo7 O27 Mo8 -9.3(10) . . . . ?
O26 Mo7 O27 Mo8 -40.0(11) 2_777 . . . ?
O33 Mo8 O27 Mo7 -156.0(11) . . . . ?
O32 Mo8 O27 Mo7 -51.4(12) . . . . ?
O37 Mo8 O27 Mo7 104.8(12) 2_777 . . . ?
O40 Mo8 O27 Mo7 30(2) 2_777 . . . ?
O24 Mo8 O27 Mo7 42.5(11) 2_777 . . . ?
O35 Mo9 O28 Mo7 153.8(12) . . . . ?
O34 Mo9 O28 Mo7 -102.5(12) . . . . ?
O32 Mo9 O28 Mo7 52.2(12) . . . . ?
O43 Mo9 O28 Mo7 -23(2) 2_777 . . . ?
O23 Mo9 O28 Mo7 -11.1(10) . . . . ?
O25 Mo9 O28 Mo7 -38.3(12) 2_777 . . . ?
O31 Mo7 O28 Mo9 -155.0(12) . . . . ?
O30 Mo7 O28 Mo9 31(2) . . . . ?
O27 Mo7 O28 Mo9 -53.9(12) . . . . ?
O29 Mo7 O28 Mo9 104.1(12) . . . . ?
O23 Mo7 O28 Mo9 11.4(10) . . . . ?
O26 Mo7 O28 Mo9 38.0(12) 2_777 . . . ?
O31 Mo7 O29 Mo11 156.3(11) . . . . ?
O30 Mo7 O29 Mo11 53.9(11) . . . . ?
O27 Mo7 O29 Mo11 -26(2) . . . . ?
O28 Mo7 O29 Mo11 -103.7(11) . . . . ?
O23 Mo7 O29 Mo11 -40.3(10) . . . . ?
O26 Mo7 O29 Mo11 -9.4(9) 2_777 . . . ?
O41 Mo11 O29 Mo7 -154.5(11) . . . . ?
O40 Mo11 O29 Mo7 21(2) . . . . ?
O36 Mo11 O29 Mo7 103.0(11) . . . . ?
O39 Mo11 O29 Mo7 -53.7(11) . . . . ?
O24 Mo11 O29 Mo7 40.6(11) . . . . ?
O31 Mo7 O30 Mo12 -157.9(12) . . . . ?
O27 Mo7 O30 Mo12 100.8(12) . . . . ?
O29 Mo7 O30 Mo12 -57.0(12) . . . . ?
O28 Mo7 O30 Mo12 16(2) . . . . ?
O23 Mo7 O30 Mo12 33.6(12) . . . . ?
O26 Mo7 O30 Mo12 8.2(10) 2_777 . . . ?
O44 Mo12 O30 Mo7 156.9(13) . . . . ?
O39 Mo12 O30 Mo7 57.4(12) . . . . ?
O43 Mo12 O30 Mo7 -21(2) . . . . ?
O42 Mo12 O30 Mo7 -101.7(12) . . . . ?
O25 Mo12 O30 Mo7 -35.7(12) . . . . ?
O26 Mo12 O30 Mo7 -8.2(10) 2_777 . . . ?
O33 Mo8 O32 Mo9 153.0(13) . . . . ?
O37 Mo8 O32 Mo9 -23(3) 2_777 . . . ?
O40 Mo8 O32 Mo9 -105.5(14) 2_777 . . . ?
O27 Mo8 O32 Mo9 51.9(14) . . . . ?
O24 Mo8 O32 Mo9 -42.9(14) 2_777 . . . ?
O35 Mo9 O32 Mo8 -152.0(13) . . . . ?
O34 Mo9 O32 Mo8 30(2) . . . . ?
O28 Mo9 O32 Mo8 -52.2(14) . . . . ?
O43 Mo9 O32 Mo8 106.5(14) 2_777 . . . ?
O23 Mo9 O32 Mo8 8.2(12) . . . . ?
O25 Mo9 O32 Mo8 43.9(14) 2_777 . . . ?
O35 Mo9 O34 Mo10 -155.9(13) . . . . ?
O28 Mo9 O34 Mo10 104.3(13) . . . . ?
O32 Mo9 O34 Mo10 23(2) . . . . ?
O43 Mo9 O34 Mo10 -54.1(13) 2_777 . . . ?
O23 Mo9 O34 Mo10 41.9(13) . . . . ?
O25 Mo9 O34 Mo10 6.6(11) 2_777 . . . ?
O38 Mo10 O34 Mo9 154.2(13) . . . . ?
O36 Mo10 O34 Mo9 -103.4(13) . . . . ?
O37 Mo10 O34 Mo9 -23(2) . . . . ?
O42 Mo10 O34 Mo9 53.2(13) 2_777 . . . ?
O24 Mo10 O34 Mo9 -41.5(13) . . . . ?
O25 Mo10 O34 Mo9 -6.6(11) 2_777 . . . ?
O38 Mo10 O36 Mo11 -153.4(13) . . . . ?
O37 Mo10 O36 Mo11 -49.2(14) . . . . ?
O34 Mo10 O36 Mo11 105.4(14) . . . . ?
O42 Mo10 O36 Mo11 30(2) 2_777 . . . ?
O24 Mo10 O36 Mo11 12.7(11) . . . . ?
O25 Mo10 O36 Mo11 41.8(14) 2_777 . . . ?
O41 Mo11 O36 Mo10 153.1(14) . . . . ?
O40 Mo11 O36 Mo10 50.6(14) . . . . ?
O29 Mo11 O36 Mo10 -106.7(14) . . . . ?
O39 Mo11 O36 Mo10 -27(3) . . . . ?
O24 Mo11 O36 Mo10 -12.7(12) . . . . ?
O38 Mo10 O37 Mo8 151.9(14) . . . 2_777 ?
O36 Mo10 O37 Mo8 48.6(15) . . . 2_777 ?
O34 Mo10 O37 Mo8 -31(3) . . . 2_777 ?
O42 Mo10 O37 Mo8 -107.5(15) 2_777 . . 2_777 ?
O24 Mo10 O37 Mo8 -10.4(12) . . . 2_777 ?
O25 Mo10 O37 Mo8 -45.7(15) 2_777 . . 2_777 ?
O44 Mo12 O39 Mo11 -154.6(13) . . . . ?
O43 Mo12 O39 Mo11 105.1(13) . . . . ?
O42 Mo12 O39 Mo11 19(3) . . . . ?
O30 Mo12 O39 Mo11 -54.0(12) . . . . ?
O25 Mo12 O39 Mo11 38.1(13) . . . . ?
O26 Mo12 O39 Mo11 8.4(11) 2_777 . . . ?
O41 Mo11 O39 Mo12 154.4(12) . . . . ?
O40 Mo11 O39 Mo12 -103.9(13) . . . . ?
O36 Mo11 O39 Mo12 -25(2) . . . . ?
O29 Mo11 O39 Mo12 54.0(13) . . . . ?
O24 Mo11 O39 Mo12 -38.2(13) . . . . ?
O41 Mo11 O40 Mo8 -154.9(13) . . . 2_777 ?
O36 Mo11 O40 Mo8 -52.0(13) . . . 2_777 ?
O29 Mo11 O40 Mo8 30(2) . . . 2_777 ?
O39 Mo11 O40 Mo8 104.7(13) . . . 2_777 ?
O24 Mo11 O40 Mo8 8.1(11) . . . 2_777 ?
O44 Mo12 O42 Mo10 -153.8(12) . . . 2_777 ?
O39 Mo12 O42 Mo10 33(2) . . . 2_777 ?
O43 Mo12 O42 Mo10 -53.1(12) . . . 2_777 ?
O30 Mo12 O42 Mo10 105.8(12) . . . 2_777 ?
O25 Mo12 O42 Mo10 11.8(10) . . . 2_777 ?
O26 Mo12 O42 Mo10 42.4(12) 2_777 . . 2_777 ?
O44 Mo12 O43 Mo9 157.0(12) . . . 2_777 ?
O39 Mo12 O43 Mo9 -103.2(12) . . . 2_777 ?
O42 Mo12 O43 Mo9 54.9(12) . . . 2_777 ?
O30 Mo12 O43 Mo9 -26(2) . . . 2_777 ?
O25 Mo12 O43 Mo9 -9.1(10) . . . 2_777 ?
O26 Mo12 O43 Mo9 -36.7(12) 2_777 . . 2_777 ?
O47 Pr1 O45 P3 -92(3) . . . . ?
O49 Pr1 O45 P3 -155(3) . . . . ?
O51 Pr1 O45 P3 144(3) . . . . ?
O50 Pr1 O45 P3 103(3) . . . . ?
O46 Pr1 O45 P3 -11(3) . . . . ?
O52 Pr1 O45 P3 64(3) . . . . ?
O48 Pr1 O45 P3 -55(3) . . . . ?
O47 Pr1 O46 P4 71(2) . . . . ?
O49 Pr1 O46 P4 110(2) . . . . ?
O51 Pr1 O46 P4 -46(2) . . . . ?
O45 Pr1 O46 P4 -3(2) . . . . ?
O50 Pr1 O46 P4 -146.3(19) . . . . ?
O52 Pr1 O46 P4 -84(2) . . . . ?
O48 Pr1 O46 P4 150(2) . . . . ?
O49 Pr1 O47 P5 -112.8(19) . . . . ?
O51 Pr1 O47 P5 -171.3(17) . . . . ?
O45 Pr1 O47 P5 125.7(19) . . . . ?
O50 Pr1 O47 P5 -69(2) . . . . ?
O46 Pr1 O47 P5 44.4(18) . . . . ?
O52 Pr1 O47 P5 85.2(19) . . . . ?
O48 Pr1 O47 P5 -31.8(17) . . . . ?
O47 Pr1 O48 P6 2(2) . . . . ?
O49 Pr1 O48 P6 78(2) . . . . ?
O51 Pr1 O48 P6 116(2) . . . . ?
O45 Pr1 O48 P6 -34(2) . . . . ?
O50 Pr1 O48 P6 160(2) . . . . ?
O46 Pr1 O48 P6 -79(2) . . . . ?
O52 Pr1 O48 P6 -140(2) . . . . ?
O47 Pr1 O49 P7 125(2) . . . . ?
O51 Pr1 O49 P7 -109(2) . . . . ?
O45 Pr1 O49 P7 -172(2) . . . . ?
O50 Pr1 O49 P7 -29(2) . . . . ?
O46 Pr1 O49 P7 85(2) . . . . ?
O52 Pr1 O49 P7 -73(2) . . . . ?
O48 Pr1 O49 P7 46(2) . . . . ?
O47 Pr1 O50 P8 -36(2) . . . . ?
O49 Pr1 O50 P8 6.9(19) . . . . ?
O51 Pr1 O50 P8 79(2) . . . . ?
O45 Pr1 O50 P8 120.4(19) . . . . ?
O46 Pr1 O50 P8 -137.4(19) . . . . ?
O52 Pr1 O50 P8 161(2) . . . . ?
O48 Pr1 O50 P8 -74(2) . . . . ?
O47 Pr1 O51 P9 -176.2(18) . . . . ?
O49 Pr1 O51 P9 123(2) . . . . ?
O45 Pr1 O51 P9 -114.4(19) . . . . ?
O50 Pr1 O51 P9 41.2(18) . . . . ?
O46 Pr1 O51 P9 -71(2) . . . . ?
O52 Pr1 O51 P9 -34.2(19) . . . . ?
O48 Pr1 O51 P9 84(2) . . . . ?
O47 Pr1 O52 P10 108(2) . . . . ?
O49 Pr1 O52 P10 -43(2) . . . . ?
O51 Pr1 O52 P10 -8(2) . . . . ?
O45 Pr1 O52 P10 69(2) . . . . ?
O50 Pr1 O52 P10 -88(2) . . . . ?
O46 Pr1 O52 P10 150(2) . . . . ?
O48 Pr1 O52 P10 -148.5(19) . . . . ?
O3 O4 P1 O4 -115(100) 2_676 . . 2_676 ?
O1 O4 P1 O4 124(100) 2_676 . . 2_676 ?
O2 O4 P1 O4 10(100) 2_676 . . 2_676 ?
Mo3 O4 P1 O4 -107(100) 2_676 . . 2_676 ?
Mo1 O4 P1 O4 129(100) 2_676 . . 2_676 ?
Mo2 O4 P1 O4 15(100) 2_676 . . 2_676 ?
O1 O4 P1 O3 -121.1(8) 2_676 . . 2_676 ?
O2 O4 P1 O3 125.1(9) 2_676 . . 2_676 ?
Mo3 O4 P1 O3 7.5(8) 2_676 . . 2_676 ?
Mo1 O4 P1 O3 -116.5(10) 2_676 . . 2_676 ?
Mo2 O4 P1 O3 130.1(10) 2_676 . . 2_676 ?
O3 O4 P1 O3 180.000(6) 2_676 . . . ?
O1 O4 P1 O3 58.9(8) 2_676 . . . ?
O2 O4 P1 O3 -54.9(9) 2_676 . . . ?
Mo3 O4 P1 O3 -172.5(8) 2_676 . . . ?
Mo1 O4 P1 O3 63.5(10) 2_676 . . . ?
Mo2 O4 P1 O3 -49.9(10) 2_676 . . . ?
O3 O4 P1 O2 -125.1(9) 2_676 . . 2_676 ?
O1 O4 P1 O2 113.8(8) 2_676 . . 2_676 ?
Mo3 O4 P1 O2 -117.7(11) 2_676 . . 2_676 ?
Mo1 O4 P1 O2 118.4(10) 2_676 . . 2_676 ?
Mo2 O4 P1 O2 5.0(8) 2_676 . . 2_676 ?
O3 O4 P1 O2 54.9(9) 2_676 . . . ?
O1 O4 P1 O2 -66.2(8) 2_676 . . . ?
O2 O4 P1 O2 180.000(6) 2_676 . . . ?
Mo3 O4 P1 O2 62.3(11) 2_676 . . . ?
Mo1 O4 P1 O2 -61.6(10) 2_676 . . . ?
Mo2 O4 P1 O2 -175.0(8) 2_676 . . . ?
O3 O4 P1 O1 121.1(8) 2_676 . . 2_676 ?
O2 O4 P1 O1 -113.8(8) 2_676 . . 2_676 ?
Mo3 O4 P1 O1 128.6(11) 2_676 . . 2_676 ?
Mo1 O4 P1 O1 4.6(7) 2_676 . . 2_676 ?
Mo2 O4 P1 O1 -108.8(9) 2_676 . . 2_676 ?
O3 O4 P1 O1 -58.9(8) 2_676 . . . ?
O1 O4 P1 O1 180.000(14) 2_676 . . . ?
O2 O4 P1 O1 66.2(8) 2_676 . . . ?
Mo3 O4 P1 O1 -51.4(11) 2_676 . . . ?
Mo1 O4 P1 O1 -175.4(7) 2_676 . . . ?
Mo2 O4 P1 O1 71.2(9) 2_676 . . . ?
O4 O3 P1 O4 180.000(6) 2_676 . . . ?
O2 O3 P1 O4 57.0(9) 2_676 . . . ?
O1 O3 P1 O4 -58.5(8) 2_676 . . . ?
Mo4 O3 P1 O4 60.6(10) . . . . ?
Mo3 O3 P1 O4 -173.0(7) . . . . ?
Mo6 O3 P1 O4 -58.0(9) 2_676 . . . ?
O2 O3 P1 O4 -123.0(9) 2_676 . . 2_676 ?
O1 O3 P1 O4 121.5(8) 2_676 . . 2_676 ?
Mo4 O3 P1 O4 -119.4(10) . . . 2_676 ?
Mo3 O3 P1 O4 7.0(7) . . . 2_676 ?
Mo6 O3 P1 O4 122.0(9) 2_676 . . 2_676 ?
O4 O3 P1 O3 44(100) 2_676 . . 2_676 ?
O2 O3 P1 O3 -79(100) 2_676 . . 2_676 ?
O1 O3 P1 O3 165(100) 2_676 . . 2_676 ?
Mo4 O3 P1 O3 -76(100) . . . 2_676 ?
Mo3 O3 P1 O3 51(100) . . . 2_676 ?
Mo6 O3 P1 O3 166(100) 2_676 . . 2_676 ?
O4 O3 P1 O2 123.0(9) 2_676 . . 2_676 ?
O1 O3 P1 O2 -115.6(8) 2_676 . . 2_676 ?
Mo4 O3 P1 O2 3.6(8) . . . 2_676 ?
Mo3 O3 P1 O2 129.9(10) . . . 2_676 ?
Mo6 O3 P1 O2 -115.1(9) 2_676 . . 2_676 ?
O4 O3 P1 O2 -57.0(9) 2_676 . . . ?
O2 O3 P1 O2 180.000(4) 2_676 . . . ?
O1 O3 P1 O2 64.4(8) 2_676 . . . ?
Mo4 O3 P1 O2 -176.4(8) . . . . ?
Mo3 O3 P1 O2 -50.1(10) . . . . ?
Mo6 O3 P1 O2 64.9(9) 2_676 . . . ?
O4 O3 P1 O1 -121.5(8) 2_676 . . 2_676 ?
O2 O3 P1 O1 115.6(8) 2_676 . . 2_676 ?
Mo4 O3 P1 O1 119.2(9) . . . 2_676 ?
Mo3 O3 P1 O1 -114.5(9) . . . 2_676 ?
Mo6 O3 P1 O1 0.5(6) 2_676 . . 2_676 ?
O4 O3 P1 O1 58.5(8) 2_676 . . . ?
O2 O3 P1 O1 -64.4(8) 2_676 . . . ?
O1 O3 P1 O1 180.000(11) 2_676 . . . ?
Mo4 O3 P1 O1 -60.8(9) . . . . ?
Mo3 O3 P1 O1 65.5(9) . . . . ?
Mo6 O3 P1 O1 -179.5(6) 2_676 . . . ?
O3 O2 P1 O4 -54.4(8) 2_676 . . . ?
O4 O2 P1 O4 180.000(5) 2_676 . . . ?
Mo4 O2 P1 O4 -51.0(11) 2_676 . . . ?
Mo2 O2 P1 O4 -174.7(8) . . . . ?
Mo5 O2 P1 O4 67.3(9) 2_676 . . . ?
O3 O2 P1 O4 125.6(8) 2_676 . . 2_676 ?
Mo4 O2 P1 O4 129.0(11) 2_676 . . 2_676 ?
Mo2 O2 P1 O4 5.3(8) . . . 2_676 ?
Mo5 O2 P1 O4 -112.7(9) 2_676 . . 2_676 ?
O4 O2 P1 O3 -125.6(8) 2_676 . . 2_676 ?
Mo4 O2 P1 O3 3.5(7) 2_676 . . 2_676 ?
Mo2 O2 P1 O3 -120.3(11) . . . 2_676 ?
Mo5 O2 P1 O3 121.8(9) 2_676 . . 2_676 ?
O3 O2 P1 O3 180.000(4) 2_676 . . . ?
O4 O2 P1 O3 54.4(8) 2_676 . . . ?
Mo4 O2 P1 O3 -176.5(7) 2_676 . . . ?
Mo2 O2 P1 O3 59.7(11) . . . . ?
Mo5 O2 P1 O3 -58.2(9) 2_676 . . . ?
O3 O2 P1 O2 105(100) 2_676 . . 2_676 ?
O4 O2 P1 O2 -21(100) 2_676 . . 2_676 ?
Mo4 O2 P1 O2 108(100) 2_676 . . 2_676 ?
Mo2 O2 P1 O2 -16(100) . . . 2_676 ?
Mo5 O2 P1 O2 -134(100) 2_676 . . 2_676 ?
O3 O2 P1 O1 -117.8(7) 2_676 . . 2_676 ?
O4 O2 P1 O1 116.6(7) 2_676 . . 2_676 ?
Mo4 O2 P1 O1 -114.3(9) 2_676 . . 2_676 ?
Mo2 O2 P1 O1 121.9(10) . . . 2_676 ?
Mo5 O2 P1 O1 4.0(6) 2_676 . . 2_676 ?
O3 O2 P1 O1 62.2(7) 2_676 . . . ?
O4 O2 P1 O1 -63.4(7) 2_676 . . . ?
Mo4 O2 P1 O1 65.7(9) 2_676 . . . ?
Mo2 O2 P1 O1 -58.1(10) . . . . ?
Mo5 O2 P1 O1 -176.0(6) 2_676 . . . ?
O4 O1 P1 O4 180.000(15) 2_676 . . . ?
O3 O1 P1 O4 56.3(7) 2_676 . . . ?
Mo6 O1 P1 O4 56.8(9) . . . . ?
Mo1 O1 P1 O4 -175.1(7) . . . . ?
Mo5 O1 P1 O4 -60.2(8) . . . . ?
O3 O1 P1 O4 -123.7(7) 2_676 . . 2_676 ?
Mo6 O1 P1 O4 -123.2(9) . . . 2_676 ?
Mo1 O1 P1 O4 4.9(7) . . . 2_676 ?
Mo5 O1 P1 O4 119.8(8) . . . 2_676 ?
O4 O1 P1 O3 123.7(7) 2_676 . . 2_676 ?
Mo6 O1 P1 O3 0.6(7) . . . 2_676 ?
Mo1 O1 P1 O3 128.6(9) . . . 2_676 ?
Mo5 O1 P1 O3 -116.5(7) . . . 2_676 ?
O4 O1 P1 O3 -56.3(7) 2_676 . . . ?
O3 O1 P1 O3 180.000(12) 2_676 . . . ?
Mo6 O1 P1 O3 -179.4(7) . . . . ?
Mo1 O1 P1 O3 -51.4(9) . . . . ?
Mo5 O1 P1 O3 63.5(7) . . . . ?
O4 O1 P1 O2 -116.0(8) 2_676 . . 2_676 ?
O3 O1 P1 O2 120.3(7) 2_676 . . 2_676 ?
Mo6 O1 P1 O2 120.9(9) . . . 2_676 ?
Mo1 O1 P1 O2 -111.1(9) . . . 2_676 ?
Mo5 O1 P1 O2 3.8(6) . . . 2_676 ?
O4 O1 P1 O2 64.0(8) 2_676 . . . ?
O3 O1 P1 O2 -59.7(7) 2_676 . . . ?
Mo6 O1 P1 O2 -59.1(9) . . . . ?
Mo1 O1 P1 O2 68.9(9) . . . . ?
Mo5 O1 P1 O2 -176.2(6) . . . . ?
O4 O1 P1 O1 -28(100) 2_676 . . 2_676 ?
O3 O1 P1 O1 -152(100) 2_676 . . 2_676 ?
Mo6 O1 P1 O1 -151(100) . . . 2_676 ?
Mo1 O1 P1 O1 -23(100) . . . 2_676 ?
Mo5 O1 P1 O1 92(100) . . . 2_676 ?
O23 O26 P2 O26 -104(100) 2_777 . . 2_777 ?
O25 O26 P2 O26 130(100) 2_777 . . 2_777 ?
O24 O26 P2 O26 9(100) 2_777 . . 2_777 ?
Mo7 O26 P2 O26 -107(100) 2_777 . . 2_777 ?
Mo12 O26 P2 O26 127(100) 2_777 . . 2_777 ?
O23 O26 P2 O25 125.5(10) 2_777 . . 2_777 ?
O24 O26 P2 O25 -121.7(9) 2_777 . . 2_777 ?
Mo7 O26 P2 O25 122.8(12) 2_777 . . 2_777 ?
Mo12 O26 P2 O25 -3.2(8) 2_777 . . 2_777 ?
O23 O26 P2 O25 -54.5(10) 2_777 . . . ?
O25 O26 P2 O25 180.000(10) 2_777 . . . ?
O24 O26 P2 O25 58.3(9) 2_777 . . . ?
Mo7 O26 P2 O25 -57.2(12) 2_777 . . . ?
Mo12 O26 P2 O25 176.8(8) 2_777 . . . ?
O23 O26 P2 O23 180.000(3) 2_777 . . . ?
O25 O26 P2 O23 54.5(10) 2_777 . . . ?
O24 O26 P2 O23 -67.2(9) 2_777 . . . ?
Mo7 O26 P2 O23 177.3(8) 2_777 . . . ?
Mo12 O26 P2 O23 51.3(12) 2_777 . . . ?
O25 O26 P2 O23 -125.5(10) 2_777 . . 2_777 ?
O24 O26 P2 O23 112.8(9) 2_777 . . 2_777 ?
Mo7 O26 P2 O23 -2.7(8) 2_777 . . 2_777 ?
Mo12 O26 P2 O23 -128.7(12) 2_777 . . 2_777 ?
O23 O26 P2 O24 67.2(9) 2_777 . . . ?
O25 O26 P2 O24 -58.3(9) 2_777 . . . ?
O24 O26 P2 O24 180.00(2) 2_777 . . . ?
Mo7 O26 P2 O24 64.5(11) 2_777 . . . ?
Mo12 O26 P2 O24 -61.5(11) 2_777 . . . ?
O23 O26 P2 O24 -112.8(9) 2_777 . . 2_777 ?
O25 O26 P2 O24 121.7(9) 2_777 . . 2_777 ?
Mo7 O26 P2 O24 -115.5(11) 2_777 . . 2_777 ?
Mo12 O26 P2 O24 118.5(11) 2_777 . . 2_777 ?
O24 O25 P2 O26 122.2(9) 2_777 . . 2_777 ?
O23 O25 P2 O26 -129.4(10) 2_777 . . 2_777 ?
Mo12 O25 P2 O26 -3.6(9) . . . 2_777 ?
Mo9 O25 P2 O26 -128.1(11) 2_777 . . 2_777 ?
Mo10 O25 P2 O26 121.8(11) 2_777 . . 2_777 ?
O26 O25 P2 O26 180.000(14) 2_777 . . . ?
O24 O25 P2 O26 -57.8(9) 2_777 . . . ?
O23 O25 P2 O26 50.6(10) 2_777 . . . ?
Mo12 O25 P2 O26 176.4(9) . . . . ?
Mo9 O25 P2 O26 51.9(11) 2_777 . . . ?
Mo10 O25 P2 O26 -58.2(11) 2_777 . . . ?
O26 O25 P2 O25 0(100) 2_777 . . 2_777 ?
O24 O25 P2 O25 0(100) 2_777 . . 2_777 ?
O23 O25 P2 O25 0(100) 2_777 . . 2_777 ?
Mo12 O25 P2 O25 0(100) . . . 2_777 ?
Mo9 O25 P2 O25 0(100) 2_777 . . 2_777 ?
Mo10 O25 P2 O25 0(100) 2_777 . . 2_777 ?
O26 O25 P2 O23 -50.6(10) 2_777 . . . ?
O24 O25 P2 O23 71.6(9) 2_777 . . . ?
O23 O25 P2 O23 180.000(9) 2_777 . . . ?
Mo12 O25 P2 O23 -54.2(12) . . . . ?
Mo9 O25 P2 O23 -178.7(8) 2_777 . . . ?
Mo10 O25 P2 O23 71.2(10) 2_777 . . . ?
O26 O25 P2 O23 129.4(10) 2_777 . . 2_777 ?
O24 O25 P2 O23 -108.4(9) 2_777 . . 2_777 ?
Mo12 O25 P2 O23 125.8(12) . . . 2_777 ?
Mo9 O25 P2 O23 1.3(8) 2_777 . . 2_777 ?
Mo10 O25 P2 O23 -108.8(10) 2_777 . . 2_777 ?
O26 O25 P2 O24 57.8(9) 2_777 . . . ?
O24 O25 P2 O24 180.00(2) 2_777 . . . ?
O23 O25 P2 O24 -71.6(9) 2_777 . . . ?
Mo12 O25 P2 O24 54.2(12) . . . . ?
Mo9 O25 P2 O24 -70.3(10) 2_777 . . . ?
Mo10 O25 P2 O24 179.6(8) 2_777 . . . ?
O26 O25 P2 O24 -122.2(9) 2_777 . . 2_777 ?
O23 O25 P2 O24 108.4(9) 2_777 . . 2_777 ?
Mo12 O25 P2 O24 -125.8(12) . . . 2_777 ?
Mo9 O25 P2 O24 109.7(10) 2_777 . . 2_777 ?
Mo10 O25 P2 O24 -0.4(8) 2_777 . . 2_777 ?
O25 O23 P2 O26 128.9(9) 2_777 . . 2_777 ?
Mo7 O23 P2 O26 -2.8(9) . . . 2_777 ?
Mo9 O23 P2 O26 130.3(12) . . . 2_777 ?
O26 O23 P2 O26 180.000(3) 2_777 . . . ?
O25 O23 P2 O26 -51.1(9) 2_777 . . . ?
Mo7 O23 P2 O26 177.2(9) . . . . ?
Mo9 O23 P2 O26 -49.7(12) . . . . ?
O26 O23 P2 O25 -128.9(9) 2_777 . . 2_777 ?
Mo7 O23 P2 O25 -131.8(12) . . . 2_777 ?
Mo9 O23 P2 O25 1.3(8) . . . 2_777 ?
O26 O23 P2 O25 51.1(9) 2_777 . . . ?
O25 O23 P2 O25 180.000(6) 2_777 . . . ?
Mo7 O23 P2 O25 48.2(12) . . . . ?
Mo9 O23 P2 O25 -178.7(8) . . . . ?
O26 O23 P2 O23 74(100) 2_777 . . 2_777 ?
O25 O23 P2 O23 -157(100) 2_777 . . 2_777 ?
Mo7 O23 P2 O23 71(100) . . . 2_777 ?
Mo9 O23 P2 O23 -156(100) . . . 2_777 ?
O26 O23 P2 O24 -62.5(8) 2_777 . . . ?
O25 O23 P2 O24 66.5(8) 2_777 . . . ?
Mo7 O23 P2 O24 -65.3(10) . . . . ?
Mo9 O23 P2 O24 67.8(10) . . . . ?
O26 O23 P2 O24 117.5(8) 2_777 . . 2_777 ?
O25 O23 P2 O24 -113.5(8) 2_777 . . 2_777 ?
Mo7 O23 P2 O24 114.7(10) . . . 2_777 ?
Mo9 O23 P2 O24 -112.2(10) . . . 2_777 ?
O25 O24 P2 O26 -125.3(8) 2_777 . . 2_777 ?
Mo11 O24 P2 O26 3.9(8) . . . 2_777 ?
Mo10 O24 P2 O26 -125.7(11) . . . 2_777 ?
Mo8 O24 P2 O26 119.6(9) 2_777 . . 2_777 ?
O26 O24 P2 O26 180.00(2) 2_777 . . . ?
O25 O24 P2 O26 54.7(8) 2_777 . . . ?
Mo11 O24 P2 O26 -176.1(8) . . . . ?
Mo10 O24 P2 O26 54.3(11) . . . . ?
Mo8 O24 P2 O26 -60.4(9) 2_777 . . . ?
O26 O24 P2 O25 125.3(8) 2_777 . . 2_777 ?
Mo11 O24 P2 O25 129.2(10) . . . 2_777 ?
Mo10 O24 P2 O25 -0.4(8) . . . 2_777 ?
Mo8 O24 P2 O25 -115.1(9) 2_777 . . 2_777 ?
O26 O24 P2 O25 -54.7(8) 2_777 . . . ?
O25 O24 P2 O25 180.00(3) 2_777 . . . ?
Mo11 O24 P2 O25 -50.8(10) . . . . ?
Mo10 O24 P2 O25 179.6(8) . . . . ?
Mo8 O24 P2 O25 64.9(9) 2_777 . . . ?
O26 O24 P2 O23 58.1(7) 2_777 . . . ?
O25 O24 P2 O23 -67.1(8) 2_777 . . . ?
Mo11 O24 P2 O23 62.0(9) . . . . ?
Mo10 O24 P2 O23 -67.6(9) . . . . ?
Mo8 O24 P2 O23 177.8(6) 2_777 . . . ?
O26 O24 P2 O23 -121.9(7) 2_777 . . 2_777 ?
O25 O24 P2 O23 112.9(8) 2_777 . . 2_777 ?
Mo11 O24 P2 O23 -118.0(9) . . . 2_777 ?
Mo10 O24 P2 O23 112.4(10) . . . 2_777 ?
Mo8 O24 P2 O23 -2.2(6) 2_777 . . 2_777 ?
O26 O24 P2 O24 0(100) 2_777 . . 2_777 ?
O25 O24 P2 O24 0(100) 2_777 . . 2_777 ?
Mo11 O24 P2 O24 0(100) . . . 2_777 ?
Mo10 O24 P2 O24 0(100) . . . 2_777 ?
Mo8 O24 P2 O24 0(100) 2_777 . . 2_777 ?
Pr1 O45 P3 O54 120(3) . . . . ?
Pr1 O45 P3 O53 -117(3) . . . . ?
Pr1 O45 P3 C1 -11(3) . . . . ?
C5 O54 P3 O45 31(3) . . . . ?
C5 O54 P3 O53 -88(3) . . . . ?
C5 O54 P3 C1 164(2) . . . . ?
C3 O53 P3 O45 -176(2) . . . . ?
C3 O53 P3 O54 -51(2) . . . . ?
C3 O53 P3 C1 66(2) . . . . ?
Pr1 O46 P4 O55 118(2) . . . . ?
Pr1 O46 P4 O56 -118.4(19) . . . . ?
Pr1 O46 P4 C2 -6(2) . . . . ?
C7 O55 P4 O46 28(2) . . . . ?
C7 O55 P4 O56 -95.2(19) . . . . ?
C7 O55 P4 C2 155.1(19) . . . . ?
C9 O56 P4 O46 -163.7(16) . . . . ?
C9 O56 P4 O55 -36.7(19) . . . . ?
C9 O56 P4 C2 76.2(18) . . . . ?
Pr1 O47 P5 O58 134.8(17) . . . . ?
Pr1 O47 P5 O57 -105.3(18) . . . . ?
Pr1 O47 P5 C11 15(2) . . . . ?
C15 O58 P5 O47 23(2) . . . . ?
C15 O58 P5 O57 -98.4(17) . . . . ?
C15 O58 P5 C11 149.7(17) . . . . ?
C13 O57 P5 O47 -173.0(14) . . . . ?
C13 O57 P5 O58 -49.3(17) . . . . ?
C13 O57 P5 C11 60.4(17) . . . . ?
Pr1 O48 P6 O60 -124.5(19) . . . . ?
Pr1 O48 P6 O59 114(2) . . . . ?
Pr1 O48 P6 C12 -9(2) . . . . ?
C19 O60 P6 O48 -80(2) . . . . ?
C19 O60 P6 O59 45(2) . . . . ?
C19 O60 P6 C12 155.5(19) . . . . ?
C17 O59 P6 O48 4(2) . . . . ?
C17 O59 P6 O60 -119.2(17) . . . . ?
C17 O59 P6 C12 132.8(17) . . . . ?
C25 O62 P7 O49 24(2) . . . . ?
C25 O62 P7 O61 -95(2) . . . . ?
C25 O62 P7 C21 158.8(19) . . . . ?
Pr1 O49 P7 O62 140(2) . . . . ?
Pr1 O49 P7 O61 -97(2) . . . . ?
Pr1 O49 P7 C21 10(3) . . . . ?
C23 O61 P7 O62 -42(2) . . . . ?
C23 O61 P7 O49 -169.2(17) . . . . ?
C23 O61 P7 C21 70.2(19) . . . . ?
Pr1 O50 P8 O63 109(2) . . . . ?
Pr1 O50 P8 O64 -131.9(19) . . . . ?
Pr1 O50 P8 C22 -14(2) . . . . ?
C27 O63 P8 O50 39.8(19) . . . . ?
C27 O63 P8 O64 -78.6(18) . . . . ?
C27 O63 P8 C22 167.6(17) . . . . ?
C29 O64 P8 O50 -169.4(16) . . . . ?
C29 O64 P8 O63 -47.8(19) . . . . ?
C29 O64 P8 C22 67.1(19) . . . . ?
Pr1 O51 P9 O66 145.3(17) . . . . ?
Pr1 O51 P9 O65 -94.4(19) . . . . ?
Pr1 O51 P9 C31 25(2) . . . . ?
C35 O66 P9 O51 48.7(19) . . . . ?
C35 O66 P9 O65 -71.6(18) . . . . ?
C35 O66 P9 C31 176.1(16) . . . . ?
C33 O65 P9 O51 -178.0(17) . . . . ?
C33 O65 P9 O66 -52.4(19) . . . . ?
C33 O65 P9 C31 57(2) . . . . ?
Pr1 O52 P10 O67 125(2) . . . . ?
Pr1 O52 P10 O68 -115(2) . . . . ?
Pr1 O52 P10 C32 -1(3) . . . . ?
C37 O67 P10 O52 18(3) . . . . ?
C37 O67 P10 O68 -100(2) . . . . ?
C37 O67 P10 C32 150(2) . . . . ?
C39 O68 P10 O52 -162.8(18) . . . . ?
C39 O68 P10 O67 -37(2) . . . . ?
C39 O68 P10 C32 74(2) . . . . ?
O45 P3 C1 C2 66.9(19) . . . . ?
O54 P3 C1 C2 -66.0(19) . . . . ?
O53 P3 C1 C2 177.3(16) . . . . ?
P3 C1 C2 P4 -100.1(18) . . . . ?
O46 P4 C2 C1 66(2) . . . . ?
O55 P4 C2 C1 -62.1(19) . . . . ?
O56 P4 C2 C1 -177.2(17) . . . . ?
P3 O53 C3 C4 147(2) . . . . ?
P3 O54 C5 C6 165(2) . . . . ?
P4 O55 C7 C8 -178.2(19) . . . . ?
P4 O56 C9 C10 -160.1(16) . . . . ?
O47 P5 C11 C12 61.6(18) . . . . ?
O58 P5 C11 C12 -63.6(17) . . . . ?
O57 P5 C11 C12 -176.2(15) . . . . ?
P5 C11 C12 P6 -93.8(18) . . . . ?
O48 P6 C12 C11 55.4(19) . . . . ?
O60 P6 C12 C11 176.5(15) . . . . ?
O59 P6 C12 C11 -71.7(17) . . . . ?
P5 O57 C13 C14 161.6(16) . . . . ?
P5 O58 C15 C16 -166.7(18) . . . . ?
P6 O59 C17 C18 -142.1(16) . . . . ?
P6 O60 C19 C20 -174.5(16) . . . . ?
O62 P7 C21 C22 -75.4(17) . . . . ?
O49 P7 C21 C22 59.2(19) . . . . ?
O61 P7 C21 C22 169.2(15) . . . . ?
P7 C21 C22 P8 -94.4(18) . . . . ?
O50 P8 C22 C21 63(2) . . . . ?
O63 P8 C22 C21 -63.6(19) . . . . ?
O64 P8 C22 C21 -179.0(16) . . . . ?
P7 O61 C23 C24 -179.6(16) . . . . ?
P7 O62 C25 C26 106(3) . . . . ?
P8 O63 C27 C28 150(2) . . . . ?
P8 O64 C29 C30 161.4(16) . . . . ?
O51 P9 C31 C32 52(2) . . . . ?
O66 P9 C31 C32 -75.4(18) . . . . ?
O65 P9 C31 C32 171.7(16) . . . . ?
P9 C31 C32 P10 -96(2) . . . . ?
O52 P10 C32 C31 63(2) . . . . ?
O67 P10 C32 C31 -70(2) . . . . ?
O68 P10 C32 C31 177.2(18) . . . . ?
P9 O65 C33 C34 162.1(18) . . . . ?
P9 O66 C35 C36 -90(3) . . . . ?
P10 O67 C37 C38 111(3) . . . . ?
P10 O68 C39 C40 -174.3(17) . . . . ?
